data_7235836
loop_
_publ_author_name
'Suttil, J. A.'
'Kucharyson, J. F.'
'Escalante-Garcia, I. L.'
'Cabrera, P. J.'
'James, B. R.'
'Savinell, R. F.'
'Sanford, M. S.'
'Thompson, L. T.'

_publ_section_title
;
 Metal acetylacetonate complexes for high energy density non-aqueous redox
 flow batteries
;
_journal_issue 15
_journal_name_full 'Journal of Materials Chemistry A'
_journal_page_first 7929
_journal_paper_doi 10.1039/C4TA06622G
_journal_volume 3
_journal_year 2015
_chemical_formula_moiety 'C25 H25 Cr O6'
_chemical_formula_sum 'C25 H25 Cr O6'
_chemical_formula_weight 473.45
_space_group_IT_number 14
_space_group_name_Hall '-P 2yn'
_space_group_name_H-M_alt 'P 1 21/n 1'
_symmetry_cell_setting monoclinic
_symmetry_space_group_name_H-M 'P 1 21/n 1'
_atom_sites_solution_hydrogens geom
_atom_sites_solution_primary direct
_atom_sites_solution_secondary difmap
_audit_creation_method SHELXL-97
_audit_update_record
;
2014-03-20 deposited with the CCDC.
2015-03-13 downloaded from the CCDC.
;
_cell_angle_alpha 90.00
_cell_angle_beta 95.048(2)
_cell_angle_gamma 90.00
_cell_formula_units_Z 20
_cell_length_a 23.612(2)
_cell_length_b 14.2939(13)
_cell_length_c 33.570(3)
_cell_measurement_reflns_used 9951
_cell_measurement_temperature 85(2)
_cell_measurement_theta_max 28.26
_cell_measurement_theta_min 2.28
_cell_volume 11286.2(17)
_computing_cell_refinement 'Bruker SAINT'
_computing_data_collection 'Bruker SMART'
_computing_data_reduction 'Bruker SAINT'
_computing_molecular_graphics 'Bruker SHELXTL'
_computing_publication_material 'Bruker SHELXTL'
_computing_structure_refinement 'SHELXL-97 (Sheldrick, 2008)'
_computing_structure_solution 'SHELXS-97 (Sheldrick, 2008)'
_diffrn_ambient_temperature 85(2)
_diffrn_measured_fraction_theta_full 0.999
_diffrn_measured_fraction_theta_max 0.999
_diffrn_measurement_device_type 'Bruker APEX-I CCD'
_diffrn_measurement_method '\f and \w scans'
_diffrn_radiation_monochromator graphite
_diffrn_radiation_source 'fine-focus sealed tube'
_diffrn_radiation_type MoK\a
_diffrn_radiation_wavelength 0.71073
_diffrn_reflns_av_R_equivalents 0.0790
_diffrn_reflns_av_sigmaI/netI 0.0475
_diffrn_reflns_limit_h_max 31
_diffrn_reflns_limit_h_min -31
_diffrn_reflns_limit_k_max 19
_diffrn_reflns_limit_k_min -19
_diffrn_reflns_limit_l_max 44
_diffrn_reflns_limit_l_min -44
_diffrn_reflns_number 223213
_diffrn_reflns_theta_full 28.32
_diffrn_reflns_theta_max 28.32
_diffrn_reflns_theta_min 1.01
_exptl_absorpt_coefficient_mu 0.545
_exptl_absorpt_correction_T_max 0.9325
_exptl_absorpt_correction_T_min 0.9082
_exptl_absorpt_correction_type multi-scan
_exptl_absorpt_process_details
;
  Blessing, R. Acta Cryst. (1995) A51 33-38.
  Sheldrick, G.  SADABS (Version 2008/1) Bruker AXS area
  detector absorption and other corrections, University of 
  Gottingen, Germany 2008.
;
_exptl_crystal_colour orange
_exptl_crystal_density_diffrn 1.393
_exptl_crystal_density_method 'not measured'
_exptl_crystal_description block
_exptl_crystal_F_000 4940
_exptl_crystal_size_max 0.18
_exptl_crystal_size_mid 0.14
_exptl_crystal_size_min 0.13
_refine_diff_density_max 1.375
_refine_diff_density_min -0.414
_refine_diff_density_rms 0.111
_refine_ls_extinction_method none
_refine_ls_goodness_of_fit_ref 1.017
_refine_ls_hydrogen_treatment constr
_refine_ls_matrix_type full
_refine_ls_number_parameters 1461
_refine_ls_number_reflns 28072
_refine_ls_number_restraints 0
_refine_ls_restrained_S_all 1.017
_refine_ls_R_factor_all 0.1040
_refine_ls_R_factor_gt 0.0587
_refine_ls_shift/su_max 0.002
_refine_ls_shift/su_mean 0.000
_refine_ls_structure_factor_coef Fsqd
_refine_ls_weighting_details 'calc w=1/[\s^2^(Fo^2^)+(0.0859P)^2^+6.2343P] where P=(Fo^2^+2Fc^2^)/3'
_refine_ls_weighting_scheme calc
_refine_ls_wR_factor_gt 0.1446
_refine_ls_wR_factor_ref 0.1774
_reflns_number_gt 17169
_reflns_number_total 28072
_reflns_threshold_expression >2sigma(I)
_cod_data_source_file c4ta06622g2.cif
_cod_data_source_block jas343
_cod_depositor_comments
;
The following automatic conversions were performed:

data item '_symmetry_cell_setting' value 'Monoclinic' was changed to
'monoclinic' in accordance with the
/home/saulius/struct/COD-crude-data/automatic-downloads/DataCite-retrospective/RSC/depositions/lib/dictionaries/cif_core.dic
dictionary named 'cif_core.dic' version 2.4.2 last updated on
2011-04-26.

Automatic conversion script
Id: cif_fix_values 6909 2019-04-08 15:41:33Z antanas 
;
_cod_original_cell_volume 11286.3(18)
_cod_original_sg_symbol_H-M P2(1)/n
_cod_database_code 7235836

loop_
_symmetry_equiv_pos_as_xyz
'x, y, z'
'-x+1/2, y+1/2, -z+1/2'
'-x, -y, -z'
'x-1/2, -y-1/2, z-1/2'

loop_
_atom_site_label
_atom_site_type_symbol
_atom_site_fract_x
_atom_site_fract_y
_atom_site_fract_z
_atom_site_U_iso_or_equiv
_atom_site_adp_type
_atom_site_occupancy
_atom_site_symmetry_multiplicity
_atom_site_calc_flag
_atom_site_refinement_flags
Cr1 Cr 0.871354(16) 0.32437(3) 0.015864(12) 0.01395(10) Uani 1 1 d .
Cr2 Cr 0.426005(16) 0.85205(3) 0.084397(12) 0.01528(10) Uani 1 1 d .
Cr3 Cr 0.726677(16) 0.67654(3) 0.181359(12) 0.01426(10) Uani 1 1 d .
Cr4 Cr 0.468692(16) 0.34096(3) 0.213815(12) 0.01434(10) Uani 1 1 d .
Cr5 Cr 0.171987(16) 0.15368(3) 0.120000(12) 0.01522(10) Uani 1 1 d .
O1 O 0.91699(7) 0.28829(12) -0.02743(5) 0.0170(4) Uani 1 1 d .
O2 O 0.86255(7) 0.19189(12) 0.02916(5) 0.0177(4) Uani 1 1 d .
O3 O 0.80486(7) 0.32273(11) -0.02311(5) 0.0169(4) Uani 1 1 d .
O4 O 0.82376(7) 0.35974(12) 0.05851(5) 0.0200(4) Uani 1 1 d .
O5 O 0.93827(7) 0.32654(12) 0.05463(5) 0.0180(4) Uani 1 1 d .
O6 O 0.88189(7) 0.45718(12) 0.00345(5) 0.0168(4) Uani 1 1 d .
O7 O 0.43729(7) 0.71957(12) 0.07297(5) 0.0171(4) Uani 1 1 d .
O8 O 0.38126(7) 0.81885(12) 0.12893(5) 0.0187(4) Uani 1 1 d .
O9 O 0.49249(8) 0.85533(13) 0.12351(6) 0.0242(4) Uani 1 1 d .
O10 O 0.47270(8) 0.88116(12) 0.04066(6) 0.0230(4) Uani 1 1 d .
O11 O 0.41426(7) 0.98587(12) 0.09470(5) 0.0207(4) Uani 1 1 d .
O12 O 0.35823(7) 0.84854(12) 0.04635(5) 0.0170(4) Uani 1 1 d .
O13 O 0.68252(7) 0.70420(12) 0.22670(5) 0.0177(4) Uani 1 1 d .
O14 O 0.73381(7) 0.81092(12) 0.17088(5) 0.0165(4) Uani 1 1 d .
O15 O 0.71860(7) 0.54290(12) 0.19230(5) 0.0197(4) Uani 1 1 d .
O16 O 0.65866(7) 0.67579(11) 0.14359(5) 0.0164(4) Uani 1 1 d .
O17 O 0.77138(7) 0.64826(12) 0.13634(5) 0.0191(4) Uani 1 1 d .
O18 O 0.79532(7) 0.67730(12) 0.21839(5) 0.0206(4) Uani 1 1 d .
O19 O 0.51558(7) 0.30399(12) 0.17095(5) 0.0176(4) Uani 1 1 d .
O20 O 0.46043(7) 0.20974(12) 0.22821(5) 0.0181(4) Uani 1 1 d .
O21 O 0.47888(7) 0.47320(12) 0.20051(5) 0.0175(4) Uani 1 1 d .
O22 O 0.53520(7) 0.34569(12) 0.25317(5) 0.0174(4) Uani 1 1 d .
O23 O 0.41921(7) 0.37479(12) 0.25569(5) 0.0181(4) Uani 1 1 d .
O24 O 0.40318(7) 0.33690(12) 0.17380(5) 0.0177(4) Uani 1 1 d .
O25 O 0.16179(7) 0.28787(12) 0.12908(5) 0.0186(4) Uani 1 1 d .
O26 O 0.21171(7) 0.18080(12) 0.07246(5) 0.0199(4) Uani 1 1 d .
O27 O 0.24294(7) 0.15885(12) 0.15486(5) 0.0168(4) Uani 1 1 d .
O28 O 0.18180(7) 0.01934(12) 0.11070(5) 0.0184(4) Uani 1 1 d .
O29 O 0.13213(7) 0.13026(12) 0.16763(5) 0.0195(4) Uani 1 1 d .
O30 O 0.10057(8) 0.14608(13) 0.08560(6) 0.0253(4) Uani 1 1 d .
C1 C 0.91964(10) 0.20746(17) -0.04370(7) 0.0154(5) Uani 1 1 d .
C2 C 0.90128(11) 0.12459(17) -0.02680(8) 0.0193(5) Uani 1 1 d .
H2A H 0.9043 0.0680 -0.0413 0.023 Uiso 1 1 calc R
C3 C 0.87880(10) 0.12076(17) 0.01018(8) 0.0175(5) Uani 1 1 d .
C4 C 0.94586(10) 0.20626(17) -0.08258(8) 0.0178(5) Uani 1 1 d .
C5 C 0.97073(11) 0.2887(2) -0.09504(8) 0.0247(6) Uani 1 1 d .
H5A H 0.9717 0.3424 -0.0783 0.030 Uiso 1 1 calc R
C6 C 0.99398(12) 0.2933(2) -0.13141(8) 0.0281(6) Uani 1 1 d .
H6A H 1.0111 0.3496 -0.1393 0.034 Uiso 1 1 calc R
C7 C 0.99224(12) 0.2156(2) -0.15633(8) 0.0287(6) Uani 1 1 d .
H7A H 1.0075 0.2188 -0.1816 0.034 Uiso 1 1 calc R
C8 C 0.96823(13) 0.1338(2) -0.14418(8) 0.0301(7) Uani 1 1 d .
H8A H 0.9678 0.0803 -0.1610 0.036 Uiso 1 1 calc R
C9 C 0.94461(12) 0.12801(19) -0.10781(8) 0.0255(6) Uani 1 1 d .
H9A H 0.9277 0.0713 -0.1001 0.031 Uiso 1 1 calc R
C10 C 0.87530(10) 0.02963(18) 0.03213(8) 0.0198(5) Uani 1 1 d .
C11 C 0.89843(14) -0.0521(2) 0.01923(11) 0.0376(8) Uani 1 1 d .
H11A H 0.9120 -0.0547 -0.0066 0.045 Uiso 1 1 calc R
C12 C 0.90211(15) -0.1318(2) 0.04392(12) 0.0447(9) Uani 1 1 d .
H12A H 0.9187 -0.1876 0.0349 0.054 Uiso 1 1 calc R
C13 C 0.88205(13) -0.1292(2) 0.08054(11) 0.0382(8) Uani 1 1 d .
H13A H 0.8853 -0.1828 0.0973 0.046 Uiso 1 1 calc R
C14 C 0.85719(15) -0.0497(2) 0.09337(10) 0.0399(8) Uani 1 1 d .
H14A H 0.8421 -0.0488 0.1187 0.048 Uiso 1 1 calc R
C15 C 0.85384(13) 0.0301(2) 0.06946(9) 0.0310(7) Uani 1 1 d .
H15A H 0.8368 0.0853 0.0787 0.037 Uiso 1 1 calc R
C16 C 0.75593(11) 0.35650(17) -0.01844(8) 0.0200(5) Uani 1 1 d .
C17 C 0.73871(11) 0.38828(19) 0.01784(9) 0.0251(6) Uani 1 1 d .
H17A H 0.7017 0.4143 0.0177 0.030 Uiso 1 1 calc R
C18 C 0.77193(11) 0.38462(17) 0.05443(8) 0.0207(6) Uani 1 1 d .
C19 C 0.71480(11) 0.35874(19) -0.05479(9) 0.0261(6) Uani 1 1 d .
H19A H 0.7357 0.3574 -0.0788 0.039 Uiso 1 1 calc R
H19B H 0.6921 0.4161 -0.0547 0.039 Uiso 1 1 calc R
H19C H 0.6896 0.3042 -0.0548 0.039 Uiso 1 1 calc R
C20 C 0.74573(12) 0.4119(2) 0.09201(9) 0.0294(7) Uani 1 1 d .
H20A H 0.7684 0.3858 0.1153 0.044 Uiso 1 1 calc R
H20B H 0.7069 0.3874 0.0911 0.044 Uiso 1 1 calc R
H20C H 0.7449 0.4802 0.0942 0.044 Uiso 1 1 calc R
C21 C 0.97128(10) 0.39593(18) 0.06358(8) 0.0181(5) Uani 1 1 d .
C22 C 0.96522(12) 0.48408(19) 0.04670(9) 0.0269(6) Uani 1 1 d .
H22A H 0.9929 0.5299 0.0551 0.032 Uiso 1 1 calc R
C23 C 0.92141(11) 0.51097(17) 0.01815(8) 0.0193(5) Uani 1 1 d .
C24 C 1.01918(11) 0.3765(2) 0.09473(8) 0.0264(6) Uani 1 1 d .
H24A H 1.0038 0.3551 0.1193 0.040 Uiso 1 1 calc R
H24B H 1.0413 0.4338 0.1002 0.040 Uiso 1 1 calc R
H24C H 1.0438 0.3278 0.0850 0.040 Uiso 1 1 calc R
C25 C 0.91866(12) 0.61026(17) 0.00345(9) 0.0259(6) Uani 1 1 d .
H25A H 0.9119 0.6107 -0.0258 0.039 Uiso 1 1 calc R
H25B H 0.9547 0.6418 0.0115 0.039 Uiso 1 1 calc R
H25C H 0.8876 0.6430 0.0150 0.039 Uiso 1 1 calc R
C26 C 0.42166(10) 0.64903(17) 0.09277(7) 0.0144(5) Uani 1 1 d .
C27 C 0.39510(11) 0.65425(18) 0.12823(8) 0.0191(5) Uani 1 1 d .
H27A H 0.3897 0.5977 0.1423 0.023 Uiso 1 1 calc R
C28 C 0.37600(10) 0.73746(18) 0.14432(7) 0.0167(5) Uani 1 1 d .
C29 C 0.42991(10) 0.55580(17) 0.07391(8) 0.0175(5) Uani 1 1 d .
C30 C 0.43262(12) 0.55315(19) 0.03265(8) 0.0252(6) Uani 1 1 d .
H30A H 0.4329 0.6097 0.0178 0.030 Uiso 1 1 calc R
C31 C 0.43493(14) 0.4671(2) 0.01325(10) 0.0355(7) Uani 1 1 d .
H31A H 0.4355 0.4649 -0.0150 0.043 Uiso 1 1 calc R
C32 C 0.43636(14) 0.3846(2) 0.03535(10) 0.0382(8) Uani 1 1 d .
H32A H 0.4380 0.3260 0.0222 0.046 Uiso 1 1 calc R
C33 C 0.43541(13) 0.3878(2) 0.07625(10) 0.0317(7) Uani 1 1 d .
H33A H 0.4370 0.3313 0.0912 0.038 Uiso 1 1 calc R
C34 C 0.43214(11) 0.47274(18) 0.09577(9) 0.0230(6) Uani 1 1 d .
H34A H 0.4314 0.4744 0.1240 0.028 Uiso 1 1 calc R
C35 C 0.34664(11) 0.73589(19) 0.18205(8) 0.0203(5) Uani 1 1 d .
C36 C 0.32078(13) 0.6563(2) 0.19575(9) 0.0330(7) Uani 1 1 d .
H36A H 0.3205 0.6001 0.1806 0.040 Uiso 1 1 calc R
C37 C 0.29524(14) 0.6586(2) 0.23152(10) 0.0382(8) Uani 1 1 d .
H37A H 0.2775 0.6039 0.2406 0.046 Uiso 1 1 calc R
C38 C 0.29556(13) 0.7395(2) 0.25388(9) 0.0347(7) Uani 1 1 d .
H38A H 0.2788 0.7404 0.2786 0.042 Uiso 1 1 calc R
C39 C 0.32031(14) 0.8190(2) 0.24013(9) 0.0355(8) Uani 1 1 d .
H39A H 0.3198 0.8754 0.2551 0.043 Uiso 1 1 calc R
C40 C 0.34612(13) 0.8173(2) 0.20446(8) 0.0273(6) Uani 1 1 d .
H40A H 0.3635 0.8723 0.1954 0.033 Uiso 1 1 calc R
C41 C 0.54399(11) 0.86793(17) 0.11688(9) 0.0245(6) Uani 1 1 d .
C42 C 0.56262(12) 0.8782(2) 0.07903(10) 0.0318(7) Uani 1 1 d .
H42A H 0.6025 0.8823 0.0772 0.038 Uiso 1 1 calc R
C43 C 0.52732(12) 0.88299(18) 0.04318(10) 0.0271(6) Uani 1 1 d .
C44 C 0.58630(12) 0.8710(2) 0.15300(10) 0.0337(7) Uani 1 1 d .
H44A H 0.5956 0.9362 0.1597 0.051 Uiso 1 1 calc R
H44B H 0.6209 0.8377 0.1472 0.051 Uiso 1 1 calc R
H44C H 0.5700 0.8410 0.1756 0.051 Uiso 1 1 calc R
C45 C 0.55290(14) 0.8929(2) 0.00397(10) 0.0408(9) Uani 1 1 d .
H45A H 0.5332 0.8511 -0.0158 0.061 Uiso 1 1 calc R
H45B H 0.5933 0.8764 0.0075 0.061 Uiso 1 1 calc R
H45C H 0.5488 0.9577 -0.0053 0.061 Uiso 1 1 calc R
C46 C 0.37444(11) 1.03717(17) 0.07897(8) 0.0199(5) Uani 1 1 d .
C47 C 0.33009(11) 1.00617(18) 0.05142(9) 0.0250(6) Uani 1 1 d .
H47A H 0.3019 1.0505 0.0424 0.030 Uiso 1 1 calc R
C48 C 0.32437(10) 0.91623(17) 0.03651(7) 0.0168(5) Uani 1 1 d .
C49 C 0.37610(13) 1.13838(18) 0.09097(9) 0.0296(7) Uani 1 1 d .
H49A H 0.3962 1.1447 0.1176 0.044 Uiso 1 1 calc R
H49B H 0.3372 1.1620 0.0914 0.044 Uiso 1 1 calc R
H49C H 0.3960 1.1745 0.0717 0.044 Uiso 1 1 calc R
C50 C 0.27540(11) 0.89252(19) 0.00645(8) 0.0250(6) Uani 1 1 d .
H50A H 0.2899 0.8638 -0.0171 0.038 Uiso 1 1 calc R
H50B H 0.2545 0.9497 -0.0015 0.038 Uiso 1 1 calc R
H50C H 0.2499 0.8486 0.0184 0.038 Uiso 1 1 calc R
C51 C 0.67944(10) 0.78269(17) 0.24495(7) 0.0169(5) Uani 1 1 d .
C52 C 0.69814(11) 0.86773(18) 0.23039(8) 0.0197(5) Uani 1 1 d .
H52A H 0.6959 0.9217 0.2467 0.024 Uiso 1 1 calc R
C53 C 0.72005(10) 0.87837(17) 0.19318(7) 0.0160(5) Uani 1 1 d .
C54 C 0.65284(11) 0.77801(19) 0.28383(8) 0.0194(5) Uani 1 1 d .
C55 C 0.64189(13) 0.6901(2) 0.29952(8) 0.0289(7) Uani 1 1 d .
H55A H 0.6495 0.6355 0.2847 0.035 Uiso 1 1 calc R
C56 C 0.62015(13) 0.6813(2) 0.33628(9) 0.0313(7) Uani 1 1 d .
H56A H 0.6131 0.6209 0.3466 0.038 Uiso 1 1 calc R
C57 C 0.60864(12) 0.7600(2) 0.35794(8) 0.0267(6) Uani 1 1 d .
H57A H 0.5940 0.7541 0.3833 0.032 Uiso 1 1 calc R
C58 C 0.61853(13) 0.8470(2) 0.34262(9) 0.0324(7) Uani 1 1 d .
H58A H 0.6099 0.9013 0.3573 0.039 Uiso 1 1 calc R
C59 C 0.64105(12) 0.8569(2) 0.30574(8) 0.0280(6) Uani 1 1 d .
H59A H 0.6483 0.9174 0.2957 0.034 Uiso 1 1 calc R
C60 C 0.72447(11) 0.97372(18) 0.17617(8) 0.0190(5) Uani 1 1 d .
C61 C 0.72268(14) 0.9825(2) 0.13506(9) 0.0344(7) Uani 1 1 d .
H61A H 0.7233 0.9281 0.1189 0.041 Uiso 1 1 calc R
C62 C 0.72001(16) 1.0710(2) 0.11717(10) 0.0449(9) Uani 1 1 d .
H62A H 0.7184 1.0765 0.0889 0.054 Uiso 1 1 calc R
C63 C 0.71965(15) 1.1501(2) 0.14058(10) 0.0397(8) Uani 1 1 d .
H63A H 0.7160 1.2101 0.1285 0.048 Uiso 1 1 calc R
C64 C 0.72462(14) 1.1416(2) 0.18220(10) 0.0360(8) Uani 1 1 d .
H64A H 0.7266 1.1961 0.1985 0.043 Uiso 1 1 calc R
C65 C 0.72670(12) 1.05412(19) 0.19978(9) 0.0262(6) Uani 1 1 d .
H65A H 0.7297 1.0487 0.2281 0.031 Uiso 1 1 calc R
C66 C 0.67928(11) 0.48907(17) 0.17751(8) 0.0188(5) Uani 1 1 d .
C67 C 0.63528(12) 0.51589(19) 0.14930(9) 0.0271(6) Uani 1 1 d .
H67A H 0.6085 0.4693 0.1403 0.032 Uiso 1 1 calc R
C68 C 0.62749(10) 0.60504(18) 0.13330(8) 0.0184(5) Uani 1 1 d .
C69 C 0.68274(12) 0.38891(18) 0.19143(9) 0.0290(6) Uani 1 1 d .
H69A H 0.7150 0.3581 0.1805 0.044 Uiso 1 1 calc R
H69B H 0.6475 0.3562 0.1822 0.044 Uiso 1 1 calc R
H69C H 0.6879 0.3872 0.2207 0.044 Uiso 1 1 calc R
C70 C 0.58006(11) 0.62347(19) 0.10149(8) 0.0240(6) Uani 1 1 d .
H70A H 0.5560 0.6740 0.1102 0.036 Uiso 1 1 calc R
H70B H 0.5572 0.5666 0.0968 0.036 Uiso 1 1 calc R
H70C H 0.5960 0.6418 0.0767 0.036 Uiso 1 1 calc R
C71 C 0.82385(11) 0.62890(17) 0.13782(8) 0.0207(5) Uani 1 1 d .
C72 C 0.85989(11) 0.6255(2) 0.17304(9) 0.0281(6) Uani 1 1 d .
H72A H 0.8979 0.6054 0.1710 0.034 Uiso 1 1 calc R
C73 C 0.84479(11) 0.64908(18) 0.21078(8) 0.0224(6) Uani 1 1 d .
C74 C 0.84696(13) 0.6088(2) 0.09845(9) 0.0316(7) Uani 1 1 d .
H74A H 0.8447 0.5414 0.0930 0.047 Uiso 1 1 calc R
H74B H 0.8867 0.6291 0.0995 0.047 Uiso 1 1 calc R
H74C H 0.8245 0.6426 0.0771 0.047 Uiso 1 1 calc R
C75 C 0.88883(12) 0.6446(2) 0.24592(9) 0.0322(7) Uani 1 1 d .
H75A H 0.8716 0.6632 0.2702 0.048 Uiso 1 1 calc R
H75B H 0.9202 0.6871 0.2414 0.048 Uiso 1 1 calc R
H75C H 0.9033 0.5805 0.2490 0.048 Uiso 1 1 calc R
C76 C 0.51982(10) 0.22201(18) 0.15619(7) 0.0167(5) Uani 1 1 d .
C77 C 0.50190(11) 0.13976(18) 0.17367(8) 0.0191(5) Uani 1 1 d .
H77A H 0.5065 0.0823 0.1601 0.023 Uiso 1 1 calc R
C78 C 0.47747(10) 0.13760(17) 0.21010(7) 0.0160(5) Uani 1 1 d .
C79 C 0.54800(11) 0.21885(19) 0.11776(8) 0.0196(5) Uani 1 1 d .
C80 C 0.56450(12) 0.3027(2) 0.10156(8) 0.0276(6) Uani 1 1 d .
H80A H 0.5587 0.3596 0.1153 0.033 Uiso 1 1 calc R
C81 C 0.58939(12) 0.3046(2) 0.06557(9) 0.0302(7) Uani 1 1 d .
H81A H 0.6009 0.3626 0.0551 0.036 Uiso 1 1 calc R
C82 C 0.59750(12) 0.2234(2) 0.04508(8) 0.0280(6) Uani 1 1 d .
H82A H 0.6142 0.2247 0.0204 0.034 Uiso 1 1 calc R
C83 C 0.58116(17) 0.1403(2) 0.06080(10) 0.0483(10) Uani 1 1 d .
H83A H 0.5873 0.0837 0.0469 0.058 Uiso 1 1 calc R
C84 C 0.55578(16) 0.1367(2) 0.09674(10) 0.0440(9) Uani 1 1 d .
H84A H 0.5439 0.0785 0.1068 0.053 Uiso 1 1 calc R
C85 C 0.47390(10) 0.04752(18) 0.23214(8) 0.0184(5) Uani 1 1 d .
C86 C 0.47770(13) -0.0389(2) 0.21427(10) 0.0342(7) Uani 1 1 d .
H86A H 0.4787 -0.0433 0.1861 0.041 Uiso 1 1 calc R
C87 C 0.48012(15) -0.1197(2) 0.23745(12) 0.0466(9) Uani 1 1 d .
H87A H 0.4829 -0.1788 0.2248 0.056 Uiso 1 1 calc R
C88 C 0.47852(14) -0.1157(2) 0.27823(11) 0.0402(8) Uani 1 1 d .
H88A H 0.4815 -0.1711 0.2940 0.048 Uiso 1 1 calc R
C89 C 0.47253(15) -0.0301(2) 0.29562(10) 0.0395(8) Uani 1 1 d .
H89A H 0.4701 -0.0265 0.3237 0.047 Uiso 1 1 calc R
C90 C 0.46992(13) 0.0517(2) 0.27314(9) 0.0303(7) Uani 1 1 d .
H90A H 0.4654 0.1104 0.2858 0.036 Uiso 1 1 calc R
C91 C 0.51971(11) 0.52619(18) 0.21331(8) 0.0193(5) Uani 1 1 d .
C92 C 0.56443(12) 0.50032(19) 0.24108(9) 0.0267(6) Uani 1 1 d .
H92A H 0.5936 0.5450 0.2474 0.032 Uiso 1 1 calc R
C93 C 0.56946(11) 0.41445(19) 0.26007(8) 0.0201(5) Uani 1 1 d .
C94 C 0.51737(12) 0.62486(18) 0.19754(9) 0.0275(6) Uani 1 1 d .
H94A H 0.5131 0.6236 0.1682 0.041 Uiso 1 1 calc R
H94B H 0.5526 0.6576 0.2067 0.041 Uiso 1 1 calc R
H94C H 0.4849 0.6576 0.2074 0.041 Uiso 1 1 calc R
C95 C 0.61767(12) 0.3970(2) 0.29170(9) 0.0311(7) Uani 1 1 d .
H95A H 0.6022 0.3833 0.3172 0.047 Uiso 1 1 calc R
H95B H 0.6419 0.4527 0.2946 0.047 Uiso 1 1 calc R
H95C H 0.6402 0.3437 0.2838 0.047 Uiso 1 1 calc R
C96 C 0.36600(11) 0.39003(16) 0.25128(8) 0.0180(5) Uani 1 1 d .
C97 C 0.33303(11) 0.38947(18) 0.21472(8) 0.0226(6) Uani 1 1 d .
H97A H 0.2943 0.4078 0.2146 0.027 Uiso 1 1 calc R
C98 C 0.35263(10) 0.36398(16) 0.17834(8) 0.0168(5) Uani 1 1 d .
C99 C 0.33811(12) 0.4109(2) 0.28891(8) 0.0269(6) Uani 1 1 d .
H99A H 0.3573 0.3758 0.3112 0.040 Uiso 1 1 calc R
H99B H 0.2980 0.3925 0.2853 0.040 Uiso 1 1 calc R
H99C H 0.3408 0.4781 0.2946 0.040 Uiso 1 1 calc R
C100 C 0.31205(11) 0.36450(19) 0.14128(8) 0.0220(6) Uani 1 1 d .
H10A H 0.3335 0.3613 0.1176 0.033 Uiso 1 1 calc R
H10B H 0.2896 0.4222 0.1404 0.033 Uiso 1 1 calc R
H10C H 0.2866 0.3104 0.1416 0.033 Uiso 1 1 calc R
C101 C 0.17444(10) 0.35592(17) 0.10670(7) 0.0158(5) Uani 1 1 d .
C102 C 0.19792(11) 0.34565(18) 0.07018(8) 0.0196(5) Uani 1 1 d .
H10D H 0.2018 0.4001 0.0544 0.023 Uiso 1 1 calc R
C103 C 0.21602(10) 0.26037(18) 0.05536(7) 0.0168(5) Uani 1 1 d .
C104 C 0.16624(10) 0.45145(17) 0.12301(8) 0.0175(5) Uani 1 1 d .
C105 C 0.16337(11) 0.53151(18) 0.09940(8) 0.0209(5) Uani 1 1 d .
H10E H 0.1642 0.5263 0.0712 0.025 Uiso 1 1 calc R
C106 C 0.15934(12) 0.61901(19) 0.11688(9) 0.0261(6) Uani 1 1 d .
H10F H 0.1577 0.6734 0.1005 0.031 Uiso 1 1 calc R
C107 C 0.15770(14) 0.6281(2) 0.15799(9) 0.0335(7) Uani 1 1 d .
H10G H 0.1554 0.6881 0.1699 0.040 Uiso 1 1 calc R
C108 C 0.15948(15) 0.5481(2) 0.18128(9) 0.0387(8) Uani 1 1 d .
H10H H 0.1580 0.5534 0.2094 0.046 Uiso 1 1 calc R
C109 C 0.16338(13) 0.4605(2) 0.16416(8) 0.0298(7) Uani 1 1 d .
H10I H 0.1641 0.4062 0.1805 0.036 Uiso 1 1 calc R
C110 C 0.24323(10) 0.25837(18) 0.01699(7) 0.0177(5) Uani 1 1 d .
C111 C 0.27081(13) 0.3352(2) 0.00228(9) 0.0335(7) Uani 1 1 d .
H11B H 0.2730 0.3920 0.0170 0.040 Uiso 1 1 calc R
C112 C 0.29511(14) 0.3297(2) -0.03375(10) 0.0373(8) Uani 1 1 d .
H11C H 0.3140 0.3827 -0.0434 0.045 Uiso 1 1 calc R
C113 C 0.29223(12) 0.2479(2) -0.05578(8) 0.0277(6) Uani 1 1 d .
H11D H 0.3085 0.2446 -0.0806 0.033 Uiso 1 1 calc R
C114 C 0.26540(12) 0.1714(2) -0.04120(8) 0.0278(6) Uani 1 1 d .
H11E H 0.2638 0.1147 -0.0560 0.033 Uiso 1 1 calc R
C115 C 0.24055(12) 0.17572(18) -0.00528(8) 0.0228(6) Uani 1 1 d .
H11F H 0.2217 0.1224 0.0042 0.027 Uiso 1 1 calc R
C116 C 0.27772(10) 0.09135(18) 0.16295(8) 0.0176(5) Uani 1 1 d .
C117 C 0.27170(11) 0.00161(18) 0.14721(8) 0.0225(6) Uani 1 1 d .
H11G H 0.3017 -0.0416 0.1538 0.027 Uiso 1 1 calc R
C118 C 0.22478(11) -0.02998(17) 0.12240(8) 0.0185(5) Uani 1 1 d .
C119 C 0.32778(11) 0.1140(2) 0.19210(9) 0.0269(6) Uani 1 1 d .
H11H H 0.3500 0.1645 0.1813 0.040 Uiso 1 1 calc R
H11I H 0.3517 0.0583 0.1965 0.040 Uiso 1 1 calc R
H11J H 0.3143 0.1341 0.2175 0.040 Uiso 1 1 calc R
C120 C 0.22295(12) -0.13097(18) 0.10960(8) 0.0247(6) Uani 1 1 d .
H12B H 0.2015 -0.1674 0.1279 0.037 Uiso 1 1 calc R
H12C H 0.2618 -0.1554 0.1101 0.037 Uiso 1 1 calc R
H12D H 0.2044 -0.1358 0.0824 0.037 Uiso 1 1 calc R
C121 C 0.07853(11) 0.12811(17) 0.16983(9) 0.0223(6) Uani 1 1 d .
C122 C 0.03835(11) 0.12937(19) 0.13679(9) 0.0283(6) Uani 1 1 d .
H12E H -0.0006 0.1263 0.1417 0.034 Uiso 1 1 calc R
C123 C 0.05101(11) 0.13472(18) 0.09714(9) 0.0268(6) Uani 1 1 d .
C124 C 0.05944(13) 0.1215(2) 0.21126(9) 0.0330(7) Uani 1 1 d .
H12F H 0.0670 0.0584 0.2218 0.049 Uiso 1 1 calc R
H12G H 0.0186 0.1344 0.2103 0.049 Uiso 1 1 calc R
H12H H 0.0802 0.1673 0.2286 0.049 Uiso 1 1 calc R
C125 C 0.00403(13) 0.1254(2) 0.06398(11) 0.0443(9) Uani 1 1 d .
H12I H 0.0127 0.1644 0.0413 0.067 Uiso 1 1 calc R
H12J H -0.0320 0.1457 0.0736 0.067 Uiso 1 1 calc R
H12K H 0.0008 0.0599 0.0554 0.067 Uiso 1 1 calc R

loop_
_atom_site_aniso_label
_atom_site_aniso_U_11
_atom_site_aniso_U_22
_atom_site_aniso_U_33
_atom_site_aniso_U_23
_atom_site_aniso_U_13
_atom_site_aniso_U_12
Cr1 0.0145(2) 0.0145(2) 0.0129(2) -0.00118(14) 0.00148(15) -0.00167(14)
Cr2 0.0156(2) 0.0150(2) 0.0153(2) -0.00085(15) 0.00135(16) -0.00206(15)
Cr3 0.0137(2) 0.0174(2) 0.0116(2) 0.00001(15) 0.00075(15) 0.00046(15)
Cr4 0.0140(2) 0.0175(2) 0.0117(2) -0.00076(15) 0.00196(15) 0.00133(15)
Cr5 0.0121(2) 0.0197(2) 0.0138(2) 0.00124(15) 0.00060(15) 0.00108(15)
O1 0.0169(9) 0.0193(9) 0.0151(9) -0.0026(7) 0.0030(7) -0.0026(7)
O2 0.0174(9) 0.0160(8) 0.0198(9) 0.0018(7) 0.0030(7) -0.0020(7)
O3 0.0156(9) 0.0165(9) 0.0183(9) -0.0020(7) 0.0001(7) -0.0010(7)
O4 0.0210(9) 0.0219(9) 0.0178(9) -0.0019(7) 0.0050(7) -0.0003(7)
O5 0.0176(9) 0.0198(9) 0.0161(9) 0.0002(7) -0.0010(7) -0.0019(7)
O6 0.0194(9) 0.0161(8) 0.0149(9) -0.0022(7) 0.0013(7) -0.0007(7)
O7 0.0180(9) 0.0184(9) 0.0155(9) 0.0012(7) 0.0046(7) -0.0001(7)
O8 0.0197(9) 0.0202(9) 0.0163(9) -0.0009(7) 0.0037(7) 0.0013(7)
O9 0.0187(9) 0.0290(10) 0.0243(10) -0.0066(8) -0.0019(8) -0.0017(8)
O10 0.0242(10) 0.0192(9) 0.0270(11) 0.0029(8) 0.0101(8) -0.0014(7)
O11 0.0199(9) 0.0190(9) 0.0235(10) -0.0034(7) 0.0036(8) -0.0022(7)
O12 0.0189(9) 0.0156(8) 0.0164(9) -0.0002(7) 0.0001(7) 0.0003(7)
O13 0.0182(9) 0.0211(9) 0.0140(9) -0.0021(7) 0.0030(7) -0.0034(7)
O14 0.0170(9) 0.0179(9) 0.0153(9) -0.0015(7) 0.0044(7) -0.0013(7)
O15 0.0200(9) 0.0220(9) 0.0166(9) 0.0003(7) -0.0012(7) 0.0010(7)
O16 0.0163(9) 0.0175(9) 0.0148(9) 0.0009(7) -0.0014(7) -0.0001(7)
O17 0.0190(9) 0.0212(9) 0.0174(9) -0.0019(7) 0.0035(7) 0.0025(7)
O18 0.0177(9) 0.0264(10) 0.0171(9) 0.0033(7) -0.0015(7) -0.0017(7)
O19 0.0178(9) 0.0200(9) 0.0154(9) -0.0011(7) 0.0039(7) 0.0009(7)
O20 0.0182(9) 0.0204(9) 0.0162(9) -0.0006(7) 0.0039(7) 0.0010(7)
O21 0.0193(9) 0.0180(9) 0.0151(9) -0.0007(7) 0.0006(7) 0.0003(7)
O22 0.0160(9) 0.0205(9) 0.0154(9) 0.0024(7) -0.0005(7) -0.0007(7)
O23 0.0179(9) 0.0200(9) 0.0165(9) -0.0027(7) 0.0032(7) 0.0000(7)
O24 0.0162(9) 0.0206(9) 0.0164(9) -0.0020(7) 0.0011(7) 0.0013(7)
O25 0.0182(9) 0.0229(9) 0.0153(9) 0.0032(7) 0.0038(7) 0.0038(7)
O26 0.0233(10) 0.0213(9) 0.0156(9) 0.0027(7) 0.0051(7) 0.0036(7)
O27 0.0137(8) 0.0187(9) 0.0178(9) 0.0009(7) 0.0002(7) -0.0004(7)
O28 0.0170(9) 0.0205(9) 0.0174(9) -0.0013(7) -0.0009(7) -0.0011(7)
O29 0.0156(9) 0.0240(9) 0.0194(10) 0.0046(7) 0.0048(7) 0.0012(7)
O30 0.0185(9) 0.0319(11) 0.0241(11) -0.0017(8) -0.0063(8) 0.0046(8)
C1 0.0125(11) 0.0200(12) 0.0133(12) -0.0026(9) -0.0017(9) 0.0004(9)
C2 0.0229(13) 0.0165(12) 0.0182(13) -0.0025(10) 0.0009(10) -0.0004(10)
C3 0.0131(12) 0.0156(12) 0.0230(14) 0.0001(10) -0.0026(10) -0.0011(9)
C4 0.0148(12) 0.0220(13) 0.0163(13) -0.0014(10) -0.0007(10) 0.0031(10)
C5 0.0254(14) 0.0290(15) 0.0202(14) -0.0069(11) 0.0054(11) -0.0070(11)
C6 0.0261(15) 0.0364(16) 0.0228(15) -0.0016(12) 0.0070(12) -0.0082(12)
C7 0.0280(15) 0.0416(17) 0.0171(14) -0.0048(12) 0.0059(12) 0.0040(13)
C8 0.0401(17) 0.0300(15) 0.0202(15) -0.0076(12) 0.0035(13) 0.0056(13)
C9 0.0333(16) 0.0228(14) 0.0205(14) -0.0019(11) 0.0030(12) 0.0039(12)
C10 0.0145(12) 0.0178(12) 0.0261(14) 0.0023(10) -0.0037(10) -0.0025(10)
C11 0.0451(19) 0.0212(15) 0.049(2) 0.0013(14) 0.0201(16) -0.0026(13)
C12 0.046(2) 0.0196(15) 0.070(3) 0.0063(16) 0.0133(19) 0.0028(14)
C13 0.0336(17) 0.0279(16) 0.051(2) 0.0149(15) -0.0093(15) -0.0027(13)
C14 0.054(2) 0.0332(17) 0.0304(18) 0.0106(14) -0.0067(15) -0.0040(15)
C15 0.0438(18) 0.0258(15) 0.0225(15) 0.0069(12) -0.0029(13) -0.0003(13)
C16 0.0177(13) 0.0165(12) 0.0255(14) -0.0008(10) -0.0002(11) -0.0053(10)
C17 0.0157(13) 0.0286(15) 0.0313(16) -0.0035(12) 0.0041(11) 0.0010(11)
C18 0.0204(13) 0.0175(12) 0.0254(14) -0.0044(10) 0.0084(11) -0.0046(10)
C19 0.0193(13) 0.0265(15) 0.0312(16) -0.0008(12) -0.0055(12) -0.0010(11)
C20 0.0242(15) 0.0367(16) 0.0291(16) -0.0093(13) 0.0133(12) -0.0019(12)
C21 0.0156(12) 0.0228(13) 0.0154(13) -0.0050(10) -0.0002(10) 0.0001(10)
C22 0.0227(14) 0.0184(13) 0.0378(17) -0.0036(12) -0.0072(12) -0.0033(11)
C23 0.0222(13) 0.0144(12) 0.0217(14) -0.0037(10) 0.0038(11) 0.0008(10)
C24 0.0222(14) 0.0293(15) 0.0260(15) -0.0001(12) -0.0066(12) -0.0030(11)
C25 0.0259(15) 0.0156(13) 0.0354(17) -0.0004(11) -0.0024(12) 0.0002(11)
C26 0.0122(11) 0.0170(12) 0.0136(12) 0.0017(9) -0.0012(9) 0.0013(9)
C27 0.0200(13) 0.0214(13) 0.0157(13) 0.0010(10) 0.0015(10) 0.0000(10)
C28 0.0143(12) 0.0239(13) 0.0115(12) 0.0015(10) -0.0011(9) -0.0005(10)
C29 0.0175(12) 0.0173(12) 0.0178(13) 0.0000(10) 0.0030(10) 0.0020(10)
C30 0.0352(16) 0.0222(13) 0.0191(14) -0.0007(11) 0.0066(12) 0.0027(12)
C31 0.049(2) 0.0297(16) 0.0296(17) -0.0105(13) 0.0113(15) 0.0000(14)
C32 0.049(2) 0.0193(14) 0.049(2) -0.0101(14) 0.0175(17) 0.0007(13)
C33 0.0334(17) 0.0182(14) 0.0446(19) 0.0036(12) 0.0102(14) 0.0020(12)
C34 0.0201(13) 0.0228(13) 0.0266(15) 0.0050(11) 0.0053(11) 0.0037(11)
C35 0.0216(13) 0.0268(14) 0.0125(13) 0.0019(10) 0.0014(10) 0.0053(11)
C36 0.0391(18) 0.0329(16) 0.0293(17) -0.0015(13) 0.0156(14) -0.0033(14)
C37 0.0438(19) 0.0413(18) 0.0325(18) 0.0037(14) 0.0201(15) -0.0014(15)
C38 0.0429(19) 0.0460(19) 0.0170(15) 0.0075(13) 0.0132(13) 0.0177(15)
C39 0.053(2) 0.0351(17) 0.0197(16) 0.0020(12) 0.0092(14) 0.0149(15)
C40 0.0401(17) 0.0264(14) 0.0160(14) 0.0010(11) 0.0064(12) 0.0065(12)
C41 0.0202(13) 0.0120(12) 0.0403(17) -0.0042(11) -0.0033(12) 0.0039(10)
C42 0.0166(14) 0.0244(15) 0.055(2) 0.0073(14) 0.0084(14) 0.0029(11)
C43 0.0294(15) 0.0109(12) 0.0437(18) 0.0030(11) 0.0185(13) 0.0022(10)
C44 0.0218(15) 0.0305(16) 0.046(2) -0.0070(14) -0.0099(13) 0.0035(12)
C45 0.044(2) 0.0303(17) 0.053(2) 0.0148(15) 0.0308(17) 0.0109(14)
C46 0.0209(13) 0.0160(12) 0.0237(14) -0.0025(10) 0.0076(11) -0.0035(10)
C47 0.0213(14) 0.0180(13) 0.0353(17) -0.0007(11) -0.0003(12) 0.0039(10)
C48 0.0174(12) 0.0191(12) 0.0144(13) 0.0020(9) 0.0038(10) -0.0026(10)
C49 0.0341(16) 0.0185(14) 0.0374(18) -0.0080(12) 0.0092(13) -0.0022(12)
C50 0.0237(14) 0.0262(14) 0.0239(15) -0.0004(11) -0.0053(11) 0.0025(11)
C51 0.0125(12) 0.0222(13) 0.0154(13) -0.0016(10) -0.0019(10) -0.0010(10)
C52 0.0228(13) 0.0221(13) 0.0145(13) -0.0036(10) 0.0025(10) -0.0038(10)
C53 0.0134(12) 0.0178(12) 0.0165(12) -0.0025(9) -0.0010(9) -0.0037(9)
C54 0.0161(12) 0.0294(14) 0.0126(12) -0.0015(10) 0.0008(10) -0.0031(10)
C55 0.0381(17) 0.0295(15) 0.0202(15) -0.0075(12) 0.0095(12) -0.0138(13)
C56 0.0410(18) 0.0325(16) 0.0220(15) -0.0017(12) 0.0115(13) -0.0142(13)
C57 0.0250(14) 0.0402(17) 0.0158(14) -0.0023(12) 0.0072(11) -0.0064(12)
C58 0.0404(18) 0.0336(16) 0.0253(16) -0.0041(13) 0.0151(13) 0.0048(14)
C59 0.0365(17) 0.0268(15) 0.0222(15) 0.0018(11) 0.0106(12) 0.0072(12)
C60 0.0183(13) 0.0200(13) 0.0189(13) -0.0003(10) 0.0032(10) -0.0051(10)
C61 0.061(2) 0.0235(15) 0.0196(15) -0.0036(11) 0.0077(14) -0.0110(14)
C62 0.076(3) 0.0352(18) 0.0226(17) 0.0058(14) 0.0019(17) -0.0175(17)
C63 0.057(2) 0.0213(15) 0.041(2) 0.0082(14) 0.0070(17) -0.0036(14)
C64 0.051(2) 0.0221(15) 0.0363(19) -0.0043(13) 0.0106(15) -0.0079(14)
C65 0.0322(16) 0.0254(14) 0.0218(15) -0.0011(11) 0.0062(12) -0.0076(12)
C66 0.0227(13) 0.0181(12) 0.0160(13) -0.0005(10) 0.0035(10) 0.0024(10)
C67 0.0252(14) 0.0188(13) 0.0352(17) -0.0010(12) -0.0089(12) -0.0036(11)
C68 0.0159(12) 0.0211(13) 0.0182(13) -0.0034(10) 0.0020(10) 0.0014(10)
C69 0.0308(16) 0.0195(14) 0.0356(17) 0.0042(12) -0.0035(13) 0.0013(11)
C70 0.0213(14) 0.0270(14) 0.0221(14) -0.0007(11) -0.0060(11) -0.0002(11)
C71 0.0192(13) 0.0148(12) 0.0293(15) -0.0022(10) 0.0090(11) -0.0016(10)
C72 0.0147(13) 0.0300(15) 0.0391(18) -0.0036(13) 0.0004(12) 0.0024(11)
C73 0.0184(13) 0.0187(13) 0.0291(15) 0.0046(11) -0.0042(11) -0.0052(10)
C74 0.0296(16) 0.0343(16) 0.0331(17) -0.0126(13) 0.0149(13) -0.0045(13)
C75 0.0185(14) 0.0397(17) 0.0366(18) 0.0077(14) -0.0085(12) -0.0045(12)
C76 0.0119(11) 0.0238(13) 0.0139(12) -0.0019(10) -0.0012(9) 0.0052(10)
C77 0.0206(13) 0.0200(13) 0.0167(13) -0.0037(10) 0.0013(10) 0.0041(10)
C78 0.0097(11) 0.0213(13) 0.0163(12) -0.0022(10) -0.0028(9) -0.0023(9)
C79 0.0185(13) 0.0276(14) 0.0128(12) -0.0006(10) 0.0015(10) 0.0044(10)
C80 0.0324(16) 0.0278(15) 0.0239(15) -0.0098(12) 0.0090(12) -0.0122(12)
C81 0.0337(16) 0.0360(16) 0.0221(15) -0.0063(12) 0.0097(13) -0.0144(13)
C82 0.0302(15) 0.0371(16) 0.0178(14) -0.0008(12) 0.0076(12) 0.0045(13)
C83 0.085(3) 0.0295(17) 0.0351(19) -0.0016(14) 0.0338(19) 0.0172(18)
C84 0.078(3) 0.0245(16) 0.0335(18) 0.0020(13) 0.0276(18) 0.0143(16)
C85 0.0129(12) 0.0207(13) 0.0215(14) 0.0006(10) 0.0016(10) -0.0023(10)
C86 0.0431(19) 0.0231(15) 0.0381(19) -0.0041(13) 0.0131(15) -0.0080(13)
C87 0.061(2) 0.0159(14) 0.066(3) -0.0048(15) 0.024(2) -0.0084(15)
C88 0.043(2) 0.0261(16) 0.052(2) 0.0126(15) 0.0057(16) -0.0070(14)
C89 0.056(2) 0.0317(17) 0.0302(18) 0.0119(14) 0.0036(15) -0.0015(15)
C90 0.0456(18) 0.0211(14) 0.0246(16) 0.0038(11) 0.0057(13) -0.0009(13)
C91 0.0203(13) 0.0192(12) 0.0191(13) -0.0021(10) 0.0052(10) 0.0014(10)
C92 0.0258(15) 0.0226(14) 0.0304(16) 0.0020(11) -0.0054(12) -0.0074(11)
C93 0.0175(13) 0.0271(14) 0.0163(13) -0.0018(10) 0.0036(10) 0.0010(10)
C94 0.0257(15) 0.0220(14) 0.0345(17) 0.0060(12) 0.0011(12) -0.0005(11)
C95 0.0263(15) 0.0369(17) 0.0280(16) 0.0042(13) -0.0099(12) -0.0069(13)
C96 0.0199(13) 0.0115(11) 0.0235(14) -0.0024(9) 0.0069(10) -0.0010(9)
C97 0.0155(13) 0.0258(14) 0.0273(15) -0.0046(11) 0.0061(11) 0.0009(10)
C98 0.0169(12) 0.0127(11) 0.0203(13) 0.0007(9) -0.0009(10) -0.0039(9)
C99 0.0235(14) 0.0336(16) 0.0253(15) -0.0070(12) 0.0118(12) -0.0021(12)
C100 0.0170(13) 0.0251(14) 0.0230(14) 0.0014(11) -0.0033(10) -0.0016(10)
C101 0.0121(11) 0.0204(13) 0.0145(12) 0.0009(10) -0.0010(9) 0.0024(9)
C102 0.0205(13) 0.0234(13) 0.0149(13) 0.0000(10) 0.0021(10) -0.0005(10)
C103 0.0142(12) 0.0225(13) 0.0134(12) 0.0006(10) -0.0008(10) 0.0002(10)
C104 0.0136(12) 0.0219(13) 0.0168(13) -0.0023(10) 0.0009(10) 0.0029(10)
C105 0.0202(13) 0.0247(14) 0.0179(13) -0.0011(10) 0.0018(10) 0.0023(10)
C106 0.0295(15) 0.0204(13) 0.0284(16) -0.0001(11) 0.0028(12) 0.0060(11)
C107 0.0451(19) 0.0244(15) 0.0312(17) -0.0090(12) 0.0042(14) 0.0104(13)
C108 0.063(2) 0.0347(17) 0.0189(15) -0.0050(13) 0.0078(15) 0.0121(16)
C109 0.0448(18) 0.0271(15) 0.0176(14) 0.0002(11) 0.0025(13) 0.0107(13)
C110 0.0168(12) 0.0240(13) 0.0126(12) 0.0018(10) 0.0019(10) 0.0038(10)
C111 0.0463(19) 0.0264(15) 0.0314(17) -0.0048(12) 0.0235(15) -0.0053(13)
C112 0.046(2) 0.0301(16) 0.0401(19) 0.0019(14) 0.0279(16) -0.0014(14)
C113 0.0317(16) 0.0365(16) 0.0162(14) 0.0037(12) 0.0087(12) 0.0102(13)
C114 0.0375(17) 0.0308(15) 0.0154(14) -0.0063(11) 0.0034(12) 0.0046(12)
C115 0.0312(15) 0.0223(14) 0.0154(13) 0.0005(10) 0.0044(11) 0.0021(11)
C116 0.0135(12) 0.0222(13) 0.0169(13) 0.0034(10) 0.0004(10) -0.0017(10)
C117 0.0182(13) 0.0185(13) 0.0299(16) 0.0018(11) -0.0027(11) -0.0001(10)
C118 0.0187(13) 0.0194(12) 0.0182(13) 0.0020(10) 0.0064(10) -0.0023(10)
C119 0.0181(13) 0.0275(15) 0.0331(17) 0.0026(12) -0.0098(12) -0.0019(11)
C120 0.0277(15) 0.0218(14) 0.0249(15) -0.0005(11) 0.0047(12) -0.0027(11)
C121 0.0181(13) 0.0119(11) 0.0381(17) 0.0046(11) 0.0102(12) 0.0010(10)
C122 0.0147(13) 0.0256(14) 0.0446(19) 0.0007(13) 0.0037(12) 0.0005(11)
C123 0.0185(13) 0.0161(13) 0.0435(18) -0.0074(12) -0.0094(12) 0.0050(10)
C124 0.0307(16) 0.0280(15) 0.0436(19) 0.0138(13) 0.0219(14) 0.0079(12)
C125 0.0238(16) 0.0426(19) 0.062(2) -0.0232(17) -0.0207(16) 0.0089(14)

loop_
_atom_type_symbol
_atom_type_description
_atom_type_scat_dispersion_real
_atom_type_scat_dispersion_imag
_atom_type_scat_source
C C 0.0033 0.0016 'International Tables Vol C Tables 4.2.6.8 and 6.1.1.4'
H H 0.0000 0.0000 'International Tables Vol C Tables 4.2.6.8 and 6.1.1.4'
O O 0.0106 0.0060 'International Tables Vol C Tables 4.2.6.8 and 6.1.1.4'
Cr Cr 0.3209 0.6236 'International Tables Vol C Tables 4.2.6.8 and 6.1.1.4'

loop_
_geom_angle_atom_site_label_1
_geom_angle_atom_site_label_2
_geom_angle_atom_site_label_3
_geom_angle
O1 Cr1 O3 87.82(7)
O1 Cr1 O5 91.89(7)
O3 Cr1 O5 179.57(8)
O1 Cr1 O2 89.48(7)
O3 Cr1 O2 92.63(7)
O5 Cr1 O2 87.68(7)
O1 Cr1 O4 178.55(8)
O3 Cr1 O4 90.78(7)
O5 Cr1 O4 89.51(8)
O2 Cr1 O4 90.22(7)
O1 Cr1 O6 90.51(7)
O3 Cr1 O6 88.79(7)
O5 Cr1 O6 90.90(7)
O2 Cr1 O6 178.58(8)
O4 Cr1 O6 89.83(7)
O7 Cr2 O9 92.28(8)
O7 Cr2 O10 87.90(7)
O9 Cr2 O10 91.52(8)
O7 Cr2 O12 87.99(7)
O9 Cr2 O12 178.56(8)
O10 Cr2 O12 89.90(8)
O7 Cr2 O8 90.40(7)
O9 Cr2 O8 87.05(8)
O10 Cr2 O8 177.74(8)
O12 Cr2 O8 91.54(7)
O7 Cr2 O11 178.80(8)
O9 Cr2 O11 88.62(8)
O10 Cr2 O11 91.29(8)
O12 Cr2 O11 91.13(7)
O8 Cr2 O11 90.43(7)
O18 Cr3 O16 179.13(8)
O18 Cr3 O15 88.57(7)
O16 Cr3 O15 91.62(7)
O18 Cr3 O13 88.45(8)
O16 Cr3 O13 92.40(7)
O15 Cr3 O13 89.08(7)
O18 Cr3 O17 91.09(8)
O16 Cr3 O17 88.06(7)
O15 Cr3 O17 90.65(7)
O13 Cr3 O17 179.47(8)
O18 Cr3 O14 91.67(7)
O16 Cr3 O14 88.15(7)
O15 Cr3 O14 179.13(8)
O13 Cr3 O14 90.10(7)
O17 Cr3 O14 90.18(7)
O20 Cr4 O24 92.94(7)
O20 Cr4 O21 178.34(8)
O24 Cr4 O21 88.72(7)
O20 Cr4 O22 87.59(7)
O24 Cr4 O22 178.98(7)
O21 Cr4 O22 90.75(7)
O20 Cr4 O19 89.88(7)
O24 Cr4 O19 87.23(7)
O21 Cr4 O19 90.24(7)
O22 Cr4 O19 91.90(7)
O20 Cr4 O23 88.89(7)
O24 Cr4 O23 90.84(7)
O21 Cr4 O23 91.05(7)
O22 Cr4 O23 90.05(7)
O19 Cr4 O23 177.65(7)
O29 Cr5 O27 88.04(7)
O29 Cr5 O26 178.46(8)
O27 Cr5 O26 91.93(7)
O29 Cr5 O25 88.05(7)
O27 Cr5 O25 88.88(7)
O26 Cr5 O25 90.41(7)
O29 Cr5 O30 91.22(8)
O27 Cr5 O30 178.83(8)
O26 Cr5 O30 88.84(8)
O25 Cr5 O30 91.99(8)
O29 Cr5 O28 91.98(7)
O27 Cr5 O28 91.45(7)
O26 Cr5 O28 89.56(7)
O25 Cr5 O28 179.67(9)
O30 Cr5 O28 87.68(8)
C1 O1 Cr1 127.29(16)
C3 O2 Cr1 127.81(16)
C16 O3 Cr1 126.65(17)
C18 O4 Cr1 126.97(17)
C21 O5 Cr1 127.41(16)
C23 O6 Cr1 127.09(16)
C26 O7 Cr2 127.65(16)
C28 O8 Cr2 127.10(16)
C41 O9 Cr2 127.65(19)
C43 O10 Cr2 125.69(19)
C46 O11 Cr2 126.78(16)
C48 O12 Cr2 127.23(16)
C51 O13 Cr3 127.13(16)
C53 O14 Cr3 127.02(16)
C66 O15 Cr3 126.62(16)
C68 O16 Cr3 126.78(16)
C71 O17 Cr3 127.31(17)
C73 O18 Cr3 126.19(17)
C76 O19 Cr4 126.77(16)
C78 O20 Cr4 127.91(16)
C91 O21 Cr4 127.00(16)
C93 O22 Cr4 127.11(17)
C96 O23 Cr4 127.04(17)
C98 O24 Cr4 126.82(16)
C101 O25 Cr5 127.88(16)
C103 O26 Cr5 127.06(16)
C116 O27 Cr5 126.67(16)
C118 O28 Cr5 126.62(16)
C121 O29 Cr5 127.14(18)
C123 O30 Cr5 126.36(19)
O1 C1 C2 124.2(2)
O1 C1 C4 115.0(2)
C2 C1 C4 120.8(2)
C3 C2 C1 123.4(2)
C3 C2 H2A 118.3
C1 C2 H2A 118.3
O2 C3 C2 124.6(2)
O2 C3 C10 114.4(2)
C2 C3 C10 120.8(2)
C5 C4 C9 118.6(2)
C5 C4 C1 118.0(2)
C9 C4 C1 123.3(2)
C6 C5 C4 120.9(3)
C6 C5 H5A 119.5
C4 C5 H5A 119.5
C5 C6 C7 120.0(3)
C5 C6 H6A 120.0
C7 C6 H6A 120.0
C8 C7 C6 119.5(3)
C8 C7 H7A 120.3
C6 C7 H7A 120.3
C7 C8 C9 121.3(3)
C7 C8 H8A 119.4
C9 C8 H8A 119.4
C8 C9 C4 119.7(3)
C8 C9 H9A 120.2
C4 C9 H9A 120.2
C11 C10 C15 118.3(3)
C11 C10 C3 122.8(3)
C15 C10 C3 118.5(2)
C10 C11 C12 120.5(3)
C10 C11 H11A 119.7
C12 C11 H11A 119.7
C13 C12 C11 120.2(3)
C13 C12 H12A 119.9
C11 C12 H12A 119.9
C12 C13 C14 120.2(3)
C12 C13 H13A 119.9
C14 C13 H13A 119.9
C13 C14 C15 120.3(3)
C13 C14 H14A 119.9
C15 C14 H14A 119.9
C10 C15 C14 120.5(3)
C10 C15 H15A 119.7
C14 C15 H15A 119.7
O3 C16 C17 124.6(2)
O3 C16 C19 116.1(2)
C17 C16 C19 119.3(2)
C16 C17 C18 124.8(2)
C16 C17 H17A 117.6
C18 C17 H17A 117.6
O4 C18 C17 124.5(2)
O4 C18 C20 116.4(2)
C17 C18 C20 119.1(2)
C16 C19 H19A 109.5
C16 C19 H19B 109.5
H19A C19 H19B 109.5
C16 C19 H19C 109.5
H19A C19 H19C 109.5
H19B C19 H19C 109.5
C18 C20 H20A 109.5
C18 C20 H20B 109.5
H20A C20 H20B 109.5
C18 C20 H20C 109.5
H20A C20 H20C 109.5
H20B C20 H20C 109.5
O5 C21 C22 124.8(2)
O5 C21 C24 115.3(2)
C22 C21 C24 120.0(2)
C21 C22 C23 125.0(2)
C21 C22 H22A 117.5
C23 C22 H22A 117.5
O6 C23 C22 124.8(2)
O6 C23 C25 115.7(2)
C22 C23 C25 119.5(2)
C21 C24 H24A 109.5
C21 C24 H24B 109.5
H24A C24 H24B 109.5
C21 C24 H24C 109.5
H24A C24 H24C 109.5
H24B C24 H24C 109.5
C23 C25 H25A 109.5
C23 C25 H25B 109.5
H25A C25 H25B 109.5
C23 C25 H25C 109.5
H25A C25 H25C 109.5
H25B C25 H25C 109.5
O7 C26 C27 124.9(2)
O7 C26 C29 115.3(2)
C27 C26 C29 119.6(2)
C26 C27 C28 124.0(2)
C26 C27 H27A 118.0
C28 C27 H27A 118.0
O8 C28 C27 124.8(2)
O8 C28 C35 115.0(2)
C27 C28 C35 120.2(2)
C30 C29 C34 119.8(2)
C30 C29 C26 117.7(2)
C34 C29 C26 122.4(2)
C29 C30 C31 119.7(3)
C29 C30 H30A 120.1
C31 C30 H30A 120.1
C32 C31 C30 119.9(3)
C32 C31 H31A 120.1
C30 C31 H31A 120.1
C33 C32 C31 120.1(3)
C33 C32 H32A 119.9
C31 C32 H32A 119.9
C32 C33 C34 120.5(3)
C32 C33 H33A 119.8
C34 C33 H33A 119.8
C33 C34 C29 119.9(3)
C33 C34 H34A 120.0
C29 C34 H34A 120.0
C40 C35 C36 118.9(3)
C40 C35 C28 118.3(2)
C36 C35 C28 122.9(2)
C35 C36 C37 120.3(3)
C35 C36 H36A 119.9
C37 C36 H36A 119.9
C38 C37 C36 120.5(3)
C38 C37 H37A 119.8
C36 C37 H37A 119.8
C39 C38 C37 119.5(3)
C39 C38 H38A 120.2
C37 C38 H38A 120.2
C38 C39 C40 120.4(3)
C38 C39 H39A 119.8
C40 C39 H39A 119.8
C35 C40 C39 120.5(3)
C35 C40 H40A 119.7
C39 C40 H40A 119.7
O9 C41 C42 124.1(3)
O9 C41 C44 116.2(3)
C42 C41 C44 119.6(3)
C41 C42 C43 125.3(3)
C41 C42 H42A 117.4
C43 C42 H42A 117.4
O10 C43 C42 124.9(3)
O10 C43 C45 115.0(3)
C42 C43 C45 120.1(3)
C41 C44 H44A 109.5
C41 C44 H44B 109.5
H44A C44 H44B 109.5
C41 C44 H44C 109.5
H44A C44 H44C 109.5
H44B C44 H44C 109.5
C43 C45 H45A 109.5
C43 C45 H45B 109.5
H45A C45 H45B 109.5
C43 C45 H45C 109.5
H45A C45 H45C 109.5
H45B C45 H45C 109.5
O11 C46 C47 124.9(2)
O11 C46 C49 116.4(2)
C47 C46 C49 118.7(2)
C48 C47 C46 125.1(2)
C48 C47 H47A 117.5
C46 C47 H47A 117.5
O12 C48 C47 124.8(2)
O12 C48 C50 115.4(2)
C47 C48 C50 119.8(2)
C46 C49 H49A 109.5
C46 C49 H49B 109.5
H49A C49 H49B 109.5
C46 C49 H49C 109.5
H49A C49 H49C 109.5
H49B C49 H49C 109.5
C48 C50 H50A 109.5
C48 C50 H50B 109.5
H50A C50 H50B 109.5
C48 C50 H50C 109.5
H50A C50 H50C 109.5
H50B C50 H50C 109.5
O13 C51 C52 124.1(2)
O13 C51 C54 115.0(2)
C52 C51 C54 120.9(2)
C51 C52 C53 124.0(2)
C51 C52 H52A 118.0
C53 C52 H52A 118.0
O14 C53 C52 124.9(2)
O14 C53 C60 115.9(2)
C52 C53 C60 119.1(2)
C59 C54 C55 118.6(2)
C59 C54 C51 123.0(2)
C55 C54 C51 118.3(2)
C56 C55 C54 121.0(3)
C56 C55 H55A 119.5
C54 C55 H55A 119.5
C57 C56 C55 120.1(3)
C57 C56 H56A 120.0
C55 C56 H56A 120.0
C58 C57 C56 119.6(3)
C58 C57 H57A 120.2
C56 C57 H57A 120.2
C57 C58 C59 120.9(3)
C57 C58 H58A 119.5
C59 C58 H58A 119.5
C54 C59 C58 119.9(3)
C54 C59 H59A 120.1
C58 C59 H59A 120.1
C61 C60 C65 119.3(3)
C61 C60 C53 118.1(2)
C65 C60 C53 122.6(2)
C60 C61 C62 120.4(3)
C60 C61 H61A 119.8
C62 C61 H61A 119.8
C63 C62 C61 120.0(3)
C63 C62 H62A 120.0
C61 C62 H62A 120.0
C62 C63 C64 119.7(3)
C62 C63 H63A 120.2
C64 C63 H63A 120.2
C65 C64 C63 120.2(3)
C65 C64 H64A 119.9
C63 C64 H64A 119.9
C64 C65 C60 120.3(3)
C64 C65 H65A 119.8
C60 C65 H65A 119.8
O15 C66 C67 124.9(2)
O15 C66 C69 115.8(2)
C67 C66 C69 119.2(2)
C68 C67 C66 125.4(2)
C68 C67 H67A 117.3
C66 C67 H67A 117.3
O16 C68 C67 124.5(2)
O16 C68 C70 115.4(2)
C67 C68 C70 120.1(2)
C66 C69 H69A 109.5
C66 C69 H69B 109.5
H69A C69 H69B 109.5
C66 C69 H69C 109.5
H69A C69 H69C 109.5
H69B C69 H69C 109.5
C68 C70 H70A 109.5
C68 C70 H70B 109.5
H70A C70 H70B 109.5
C68 C70 H70C 109.5
H70A C70 H70C 109.5
H70B C70 H70C 109.5
O17 C71 C72 124.2(2)
O17 C71 C74 115.9(2)
C72 C71 C74 119.8(2)
C73 C72 C71 125.4(3)
C73 C72 H72A 117.3
C71 C72 H72A 117.3
O18 C73 C72 124.7(2)
O18 C73 C75 115.9(3)
C72 C73 C75 119.4(3)
C71 C74 H74A 109.5
C71 C74 H74B 109.5
H74A C74 H74B 109.5
C71 C74 H74C 109.5
H74A C74 H74C 109.5
H74B C74 H74C 109.5
C73 C75 H75A 109.5
C73 C75 H75B 109.5
H75A C75 H75B 109.5
C73 C75 H75C 109.5
H75A C75 H75C 109.5
H75B C75 H75C 109.5
O19 C76 C77 124.8(2)
O19 C76 C79 114.6(2)
C77 C76 C79 120.6(2)
C76 C77 C78 123.4(2)
C76 C77 H77A 118.3
C78 C77 H77A 118.3
O20 C78 C77 124.7(2)
O20 C78 C85 115.2(2)
C77 C78 C85 119.9(2)
C80 C79 C84 118.5(3)
C80 C79 C76 118.2(2)
C84 C79 C76 123.3(3)
C79 C80 C81 120.9(3)
C79 C80 H80A 119.5
C81 C80 H80A 119.5
C82 C81 C80 120.5(3)
C82 C81 H81A 119.8
C80 C81 H81A 119.8
C83 C82 C81 119.0(3)
C83 C82 H82A 120.5
C81 C82 H82A 120.5
C82 C83 C84 121.5(3)
C82 C83 H83A 119.3
C84 C83 H83A 119.3
C79 C84 C83 119.6(3)
C79 C84 H84A 120.2
C83 C84 H84A 120.2
C86 C85 C90 118.8(3)
C86 C85 C78 123.3(2)
C90 C85 C78 117.8(2)
C85 C86 C87 120.1(3)
C85 C86 H86A 119.9
C87 C86 H86A 119.9
C88 C87 C86 121.3(3)
C88 C87 H87A 119.3
C86 C87 H87A 119.3
C89 C88 C87 118.3(3)
C89 C88 H88A 120.8
C87 C88 H88A 120.8
C88 C89 C90 121.5(3)
C88 C89 H89A 119.3
C90 C89 H89A 119.3
C85 C90 C89 119.9(3)
C85 C90 H90A 120.1
C89 C90 H90A 120.1
O21 C91 C92 125.1(2)
O21 C91 C94 115.9(2)
C92 C91 C94 119.0(2)
C93 C92 C91 124.9(3)
C93 C92 H92A 117.6
C91 C92 H92A 117.6
O22 C93 C92 124.8(2)
O22 C93 C95 115.2(2)
C92 C93 C95 120.0(2)
C91 C94 H94A 109.5
C91 C94 H94B 109.5
H94A C94 H94B 109.5
C91 C94 H94C 109.5
H94A C94 H94C 109.5
H94B C94 H94C 109.5
C93 C95 H95A 109.5
C93 C95 H95B 109.5
H95A C95 H95B 109.5
C93 C95 H95C 109.5
H95A C95 H95C 109.5
H95B C95 H95C 109.5
O23 C96 C97 124.9(2)
O23 C96 C99 115.9(2)
C97 C96 C99 119.2(2)
C98 C97 C96 124.8(2)
C98 C97 H97A 117.6
C96 C97 H97A 117.6
O24 C98 C97 124.8(2)
O24 C98 C100 115.9(2)
C97 C98 C100 119.2(2)
C96 C99 H99A 109.5
C96 C99 H99B 109.5
H99A C99 H99B 109.5
C96 C99 H99C 109.5
H99A C99 H99C 109.5
H99B C99 H99C 109.5
C98 C100 H10A 109.5
C98 C100 H10B 109.5
H10A C100 H10B 109.5
C98 C100 H10C 109.5
H10A C100 H10C 109.5
H10B C100 H10C 109.5
O25 C101 C102 124.5(2)
O25 C101 C104 115.9(2)
C102 C101 C104 119.5(2)
C101 C102 C103 124.1(2)
C101 C102 H10D 117.9
C103 C102 H10D 117.9
O26 C103 C102 125.1(2)
O26 C103 C110 115.3(2)
C102 C103 C110 119.6(2)
C105 C104 C109 119.0(2)
C105 C104 C101 123.1(2)
C109 C104 C101 117.9(2)
C106 C105 C104 120.1(2)
C106 C105 H10E 119.9
C104 C105 H10E 119.9
C105 C106 C107 120.9(3)
C105 C106 H10F 119.6
C107 C106 H10F 119.6
C108 C107 C106 118.8(3)
C108 C107 H10G 120.6
C106 C107 H10G 120.6
C107 C108 C109 120.9(3)
C107 C108 H10H 119.6
C109 C108 H10H 119.6
C108 C109 C104 120.4(3)
C108 C109 H10I 119.8
C104 C109 H10I 119.8
C111 C110 C115 118.6(2)
C111 C110 C103 122.9(2)
C115 C110 C103 118.5(2)
C112 C111 C110 120.5(3)
C112 C111 H11B 119.7
C110 C111 H11B 119.7
C113 C112 C111 120.7(3)
C113 C112 H11C 119.6
C111 C112 H11C 119.6
C114 C113 C112 119.0(3)
C114 C113 H11D 120.5
C112 C113 H11D 120.5
C113 C114 C115 121.2(3)
C113 C114 H11E 119.4
C115 C114 H11E 119.4
C114 C115 C110 120.0(3)
C114 C115 H11F 120.0
C110 C115 H11F 120.0
O27 C116 C117 124.9(2)
O27 C116 C119 115.4(2)
C117 C116 C119 119.7(2)
C116 C117 C118 124.9(2)
C116 C117 H11G 117.5
C118 C117 H11G 117.5
O28 C118 C117 125.0(2)
O28 C118 C120 116.2(2)
C117 C118 C120 118.7(2)
C116 C119 H11H 109.5
C116 C119 H11I 109.5
H11H C119 H11I 109.5
C116 C119 H11J 109.5
H11H C119 H11J 109.5
H11I C119 H11J 109.5
C118 C120 H12B 109.5
C118 C120 H12C 109.5
H12B C120 H12C 109.5
C118 C120 H12D 109.5
H12B C120 H12D 109.5
H12C C120 H12D 109.5
O29 C121 C122 124.3(3)
O29 C121 C124 115.8(3)
C122 C121 C124 119.9(2)
C123 C122 C121 125.0(3)
C123 C122 H12E 117.5
C121 C122 H12E 117.5
O30 C123 C122 125.3(3)
O30 C123 C125 115.0(3)
C122 C123 C125 119.7(3)
C121 C124 H12F 109.5
C121 C124 H12G 109.5
H12F C124 H12G 109.5
C121 C124 H12H 109.5
H12F C124 H12H 109.5
H12G C124 H12H 109.5
C123 C125 H12I 109.5
C123 C125 H12J 109.5
H12I C125 H12J 109.5
C123 C125 H12K 109.5
H12I C125 H12K 109.5
H12J C125 H12K 109.5

loop_
_geom_bond_atom_site_label_1
_geom_bond_atom_site_label_2
_geom_bond_distance
Cr1 O1 1.9531(17)
Cr1 O3 1.9535(17)
Cr1 O5 1.9568(17)
Cr1 O2 1.9607(17)
Cr1 O4 1.9626(17)
Cr1 O6 1.9640(17)
Cr2 O7 1.9549(17)
Cr2 O9 1.9564(18)
Cr2 O10 1.9568(18)
Cr2 O12 1.9584(17)
Cr2 O8 1.9633(18)
Cr2 O11 1.9679(18)
Cr3 O18 1.9539(18)
Cr3 O16 1.9567(17)
Cr3 O15 1.9577(18)
Cr3 O13 1.9594(17)
Cr3 O17 1.9602(17)
Cr3 O14 1.9627(17)
Cr4 O20 1.9509(18)
Cr4 O24 1.9584(18)
Cr4 O21 1.9620(17)
Cr4 O22 1.9624(17)
Cr4 O19 1.9636(17)
Cr4 O23 1.9658(17)
Cr5 O29 1.9543(17)
Cr5 O27 1.9587(17)
Cr5 O26 1.9598(18)
Cr5 O25 1.9603(18)
Cr5 O30 1.9612(18)
Cr5 O28 1.9625(18)
O1 C1 1.282(3)
O2 C3 1.277(3)
O3 C16 1.274(3)
O4 C18 1.270(3)
O5 C21 1.281(3)
O6 C23 1.275(3)
O7 C26 1.280(3)
O8 C28 1.283(3)
O9 C41 1.268(3)
O10 C43 1.285(3)
O11 C46 1.270(3)
O12 C48 1.280(3)
O13 C51 1.283(3)
O14 C53 1.280(3)
O15 C66 1.273(3)
O16 C68 1.280(3)
O17 C71 1.266(3)
O18 C73 1.283(3)
O19 C76 1.280(3)
O20 C78 1.280(3)
O21 C91 1.271(3)
O22 C93 1.281(3)
O23 C96 1.271(3)
O24 C98 1.277(3)
O25 C101 1.280(3)
O26 C103 1.282(3)
O27 C116 1.281(3)
O28 C118 1.269(3)
O29 C121 1.275(3)
O30 C123 1.275(3)
C1 C2 1.399(3)
C1 C4 1.493(3)
C2 C3 1.394(4)
C2 H2A 0.9500
C3 C10 1.502(3)
C4 C5 1.397(4)
C4 C9 1.402(3)
C5 C6 1.384(4)
C5 H5A 0.9500
C6 C7 1.389(4)
C6 H6A 0.9500
C7 C8 1.376(4)
C7 H7A 0.9500
C8 C9 1.389(4)
C8 H8A 0.9500
C9 H9A 0.9500
C10 C11 1.375(4)
C10 C15 1.392(4)
C11 C12 1.407(4)
C11 H11A 0.9500
C12 C13 1.356(5)
C12 H12A 0.9500
C13 C14 1.366(5)
C13 H13A 0.9500
C14 C15 1.393(4)
C14 H14A 0.9500
C15 H15A 0.9500
C16 C17 1.394(4)
C16 C19 1.492(4)
C17 C18 1.399(4)
C17 H17A 0.9500
C18 C20 1.505(4)
C19 H19A 0.9800
C19 H19B 0.9800
C19 H19C 0.9800
C20 H20A 0.9800
C20 H20B 0.9800
C20 H20C 0.9800
C21 C22 1.384(4)
C21 C24 1.497(3)
C22 C23 1.401(4)
C22 H22A 0.9500
C23 C25 1.502(3)
C24 H24A 0.9800
C24 H24B 0.9800
C24 H24C 0.9800
C25 H25A 0.9800
C25 H25B 0.9800
C25 H25C 0.9800
C26 C27 1.395(3)
C26 C29 1.495(3)
C27 C28 1.397(3)
C27 H27A 0.9500
C28 C35 1.497(3)
C29 C30 1.393(4)
C29 C34 1.394(3)
C30 C31 1.395(4)
C30 H30A 0.9500
C31 C32 1.392(4)
C31 H31A 0.9500
C32 C33 1.376(4)
C32 H32A 0.9500
C33 C34 1.385(4)
C33 H33A 0.9500
C34 H34A 0.9500
C35 C40 1.386(4)
C35 C36 1.388(4)
C36 C37 1.391(4)
C36 H36A 0.9500
C37 C38 1.379(4)
C37 H37A 0.9500
C38 C39 1.376(4)
C38 H38A 0.9500
C39 C40 1.391(4)
C39 H39A 0.9500
C40 H40A 0.9500
C41 C42 1.388(4)
C41 C44 1.502(4)
C42 C43 1.404(4)
C42 H42A 0.9500
C43 C45 1.502(4)
C44 H44A 0.9800
C44 H44B 0.9800
C44 H44C 0.9800
C45 H45A 0.9800
C45 H45B 0.9800
C45 H45C 0.9800
C46 C47 1.406(4)
C46 C49 1.501(3)
C47 C48 1.382(3)
C47 H47A 0.9500
C48 C50 1.505(3)
C49 H49A 0.9800
C49 H49B 0.9800
C49 H49C 0.9800
C50 H50A 0.9800
C50 H50B 0.9800
C50 H50C 0.9800
C51 C52 1.396(3)
C51 C54 1.499(3)
C52 C53 1.402(3)
C52 H52A 0.9500
C53 C60 1.485(3)
C54 C59 1.388(4)
C54 C55 1.396(4)
C55 C56 1.383(4)
C55 H55A 0.9500
C56 C57 1.380(4)
C56 H56A 0.9500
C57 C58 1.373(4)
C57 H57A 0.9500
C58 C59 1.397(4)
C58 H58A 0.9500
C59 H59A 0.9500
C60 C61 1.383(4)
C60 C65 1.394(4)
C61 C62 1.399(4)
C61 H61A 0.9500
C62 C63 1.377(4)
C62 H62A 0.9500
C63 C64 1.397(4)
C63 H63A 0.9500
C64 C65 1.382(4)
C64 H64A 0.9500
C65 H65A 0.9500
C66 C67 1.396(4)
C66 C69 1.506(3)
C67 C68 1.389(4)
C67 H67A 0.9500
C68 C70 1.501(3)
C69 H69A 0.9800
C69 H69B 0.9800
C69 H69C 0.9800
C70 H70A 0.9800
C70 H70B 0.9800
C70 H70C 0.9800
C71 C72 1.395(4)
C71 C74 1.502(4)
C72 C73 1.387(4)
C72 H72A 0.9500
C73 C75 1.504(4)
C74 H74A 0.9800
C74 H74B 0.9800
C74 H74C 0.9800
C75 H75A 0.9800
C75 H75B 0.9800
C75 H75C 0.9800
C76 C77 1.396(4)
C76 C79 1.503(3)
C77 C78 1.398(3)
C77 H77A 0.9500
C78 C85 1.491(3)
C79 C80 1.386(4)
C79 C84 1.390(4)
C80 C81 1.390(4)
C80 H80A 0.9500
C81 C82 1.372(4)
C81 H81A 0.9500
C82 C83 1.369(4)
C82 H82A 0.9500
C83 C84 1.395(4)
C83 H83A 0.9500
C84 H84A 0.9500
C85 C86 1.380(4)
C85 C90 1.389(4)
C86 C87 1.390(4)
C86 H86A 0.9500
C87 C88 1.374(5)
C87 H87A 0.9500
C88 C89 1.370(5)
C88 H88A 0.9500
C89 C90 1.390(4)
C89 H89A 0.9500
C90 H90A 0.9500
C91 C92 1.396(4)
C91 C94 1.506(3)
C92 C93 1.383(4)
C92 H92A 0.9500
C93 C95 1.508(4)
C94 H94A 0.9800
C94 H94B 0.9800
C94 H94C 0.9800
C95 H95A 0.9800
C95 H95B 0.9800
C95 H95C 0.9800
C96 C97 1.394(4)
C96 C99 1.505(3)
C97 C98 1.392(4)
C97 H97A 0.9500
C98 C100 1.502(3)
C99 H99A 0.9800
C99 H99B 0.9800
C99 H99C 0.9800
C100 H10A 0.9800
C100 H10B 0.9800
C100 H10C 0.9800
C101 C102 1.397(3)
C101 C104 1.490(3)
C102 C103 1.398(3)
C102 H10D 0.9500
C103 C110 1.489(3)
C104 C105 1.390(4)
C104 C109 1.395(4)
C105 C106 1.388(4)
C105 H10E 0.9500
C106 C107 1.390(4)
C106 H10F 0.9500
C107 C108 1.383(4)
C107 H10G 0.9500
C108 C109 1.385(4)
C108 H10H 0.9500
C109 H10I 0.9500
C110 C111 1.390(4)
C110 C115 1.397(3)
C111 C112 1.386(4)
C111 H11B 0.9500
C112 C113 1.381(4)
C112 H11C 0.9500
C113 C114 1.375(4)
C113 H11D 0.9500
C114 C115 1.388(4)
C114 H11E 0.9500
C115 H11F 0.9500
C116 C117 1.390(4)
C116 C119 1.502(3)
C117 C118 1.401(3)
C117 H11G 0.9500
C118 C120 1.506(3)
C119 H11H 0.9800
C119 H11I 0.9800
C119 H11J 0.9800
C120 H12B 0.9800
C120 H12C 0.9800
C120 H12D 0.9800
C121 C122 1.395(4)
C121 C124 1.502(4)
C122 C123 1.392(4)
C122 H12E 0.9500
C123 C125 1.507(4)
C124 H12F 0.9800
C124 H12G 0.9800
C124 H12H 0.9800
C125 H12I 0.9800
C125 H12J 0.9800
C125 H12K 0.9800

loop_
_geom_torsion_atom_site_label_1
_geom_torsion_atom_site_label_2
_geom_torsion_atom_site_label_3
_geom_torsion_atom_site_label_4
_geom_torsion
O3 Cr1 O1 C1 -74.9(2)
O5 Cr1 O1 C1 105.4(2)
O2 Cr1 O1 C1 17.7(2)
O4 Cr1 O1 C1 -60(3)
O6 Cr1 O1 C1 -163.7(2)
O1 Cr1 O2 C3 -6.0(2)
O3 Cr1 O2 C3 81.8(2)
O5 Cr1 O2 C3 -97.9(2)
O4 Cr1 O2 C3 172.6(2)
O6 Cr1 O2 C3 -95(3)
O1 Cr1 O3 C16 -166.5(2)
O5 Cr1 O3 C16 -120(12)
O2 Cr1 O3 C16 104.1(2)
O4 Cr1 O3 C16 13.8(2)
O6 Cr1 O3 C16 -76.0(2)
O1 Cr1 O4 C18 -25(3)
O3 Cr1 O4 C18 -9.8(2)
O5 Cr1 O4 C18 169.9(2)
O2 Cr1 O4 C18 -102.5(2)
O6 Cr1 O4 C18 79.0(2)
O1 Cr1 O5 C21 89.6(2)
O3 Cr1 O5 C21 43(12)
O2 Cr1 O5 C21 179.0(2)
O4 Cr1 O5 C21 -90.7(2)
O6 Cr1 O5 C21 -0.9(2)
O1 Cr1 O6 C23 -90.6(2)
O3 Cr1 O6 C23 -178.5(2)
O5 Cr1 O6 C23 1.3(2)
O2 Cr1 O6 C23 -1(3)
O4 Cr1 O6 C23 90.8(2)
O9 Cr2 O7 C26 82.5(2)
O10 Cr2 O7 C26 174.0(2)
O12 Cr2 O7 C26 -96.1(2)
O8 Cr2 O7 C26 -4.5(2)
O11 Cr2 O7 C26 -139(4)
O7 Cr2 O8 C28 10.7(2)
O9 Cr2 O8 C28 -81.6(2)
O10 Cr2 O8 C28 -31(2)
O12 Cr2 O8 C28 98.7(2)
O11 Cr2 O8 C28 -170.2(2)
O7 Cr2 O9 C41 84.9(2)
O10 Cr2 O9 C41 -3.1(2)
O12 Cr2 O9 C41 -175(40)
O8 Cr2 O9 C41 175.2(2)
O11 Cr2 O9 C41 -94.3(2)
O7 Cr2 O10 C43 -83.0(2)
O9 Cr2 O10 C43 9.2(2)
O12 Cr2 O10 C43 -171.0(2)
O8 Cr2 O10 C43 -42(2)
O11 Cr2 O10 C43 97.9(2)
O7 Cr2 O11 C46 43(4)
O9 Cr2 O11 C46 -178.7(2)
O10 Cr2 O11 C46 89.8(2)
O12 Cr2 O11 C46 -0.1(2)
O8 Cr2 O11 C46 -91.7(2)
O7 Cr2 O12 C48 -179.8(2)
O9 Cr2 O12 C48 80(3)
O10 Cr2 O12 C48 -91.9(2)
O8 Cr2 O12 C48 89.8(2)
O11 Cr2 O12 C48 -0.7(2)
O18 Cr3 O13 C51 74.5(2)
O16 Cr3 O13 C51 -105.4(2)
O15 Cr3 O13 C51 163.1(2)
O17 Cr3 O13 C51 104(9)
O14 Cr3 O13 C51 -17.2(2)
O18 Cr3 O14 C53 -78.8(2)
O16 Cr3 O14 C53 102.0(2)
O15 Cr3 O14 C53 28(6)
O13 Cr3 O14 C53 9.6(2)
O17 Cr3 O14 C53 -169.90(19)
O18 Cr3 O15 C66 179.5(2)
O16 Cr3 O15 C66 -1.3(2)
O13 Cr3 O15 C66 91.1(2)
O17 Cr3 O15 C66 -89.4(2)
O14 Cr3 O15 C66 73(6)
O18 Cr3 O16 C68 101(5)
O15 Cr3 O16 C68 -1.7(2)
O13 Cr3 O16 C68 -90.8(2)
O17 Cr3 O16 C68 88.9(2)
O14 Cr3 O16 C68 179.2(2)
O18 Cr3 O17 C71 7.0(2)
O16 Cr3 O17 C71 -173.2(2)
O15 Cr3 O17 C71 -81.6(2)
O13 Cr3 O17 C71 -22(9)
O14 Cr3 O17 C71 98.7(2)
O16 Cr3 O18 C73 -24(5)
O15 Cr3 O18 C73 79.3(2)
O13 Cr3 O18 C73 168.4(2)
O17 Cr3 O18 C73 -11.3(2)
O14 Cr3 O18 C73 -101.5(2)
O20 Cr4 O19 C76 15.9(2)
O24 Cr4 O19 C76 -77.0(2)
O21 Cr4 O19 C76 -165.7(2)
O22 Cr4 O19 C76 103.5(2)
O23 Cr4 O19 C76 -42.5(19)
O24 Cr4 O20 C78 81.3(2)
O21 Cr4 O20 C78 -100(3)
O22 Cr4 O20 C78 -97.8(2)
O19 Cr4 O20 C78 -5.9(2)
O23 Cr4 O20 C78 172.1(2)
O20 Cr4 O21 C91 8(3)
O24 Cr4 O21 C91 -173.3(2)
O22 Cr4 O21 C91 5.8(2)
O19 Cr4 O21 C91 -86.1(2)
O23 Cr4 O21 C91 95.9(2)
O20 Cr4 O22 C93 174.9(2)
O24 Cr4 O22 C93 54(4)
O21 Cr4 O22 C93 -5.2(2)
O19 Cr4 O22 C93 85.1(2)
O23 Cr4 O22 C93 -96.3(2)
O20 Cr4 O23 C96 -96.2(2)
O24 Cr4 O23 C96 -3.3(2)
O21 Cr4 O23 C96 85.5(2)
O22 Cr4 O23 C96 176.2(2)
O19 Cr4 O23 C96 -37.7(19)
O20 Cr4 O24 C98 98.36(19)
O21 Cr4 O24 C98 -81.60(19)
O22 Cr4 O24 C98 -141(4)
O19 Cr4 O24 C98 -171.9(2)
O23 Cr4 O24 C98 9.4(2)
O29 Cr5 O25 C101 -174.5(2)
O27 Cr5 O25 C101 97.5(2)
O26 Cr5 O25 C101 5.5(2)
O30 Cr5 O25 C101 -83.3(2)
O28 Cr5 O25 C101 -80(18)
O29 Cr5 O26 C103 -10(3)
O27 Cr5 O26 C103 -98.4(2)
O25 Cr5 O26 C103 -9.5(2)
O30 Cr5 O26 C103 82.5(2)
O28 Cr5 O26 C103 170.2(2)
O29 Cr5 O27 C116 94.6(2)
O26 Cr5 O27 C116 -87.0(2)
O25 Cr5 O27 C116 -177.3(2)
O30 Cr5 O27 C116 44(4)
O28 Cr5 O27 C116 2.6(2)
O29 Cr5 O28 C118 -94.3(2)
O27 Cr5 O28 C118 -6.2(2)
O26 Cr5 O28 C118 85.7(2)
O25 Cr5 O28 C118 171(100)
O30 Cr5 O28 C118 174.5(2)
O27 Cr5 O29 C121 171.7(2)
O26 Cr5 O29 C121 83(3)
O25 Cr5 O29 C121 82.7(2)
O30 Cr5 O29 C121 -9.2(2)
O28 Cr5 O29 C121 -97.0(2)
O29 Cr5 O30 C123 3.2(2)
O27 Cr5 O30 C123 53(4)
O26 Cr5 O30 C123 -175.3(2)
O25 Cr5 O30 C123 -84.9(2)
O28 Cr5 O30 C123 95.1(2)
Cr1 O1 C1 C2 -16.9(3)
Cr1 O1 C1 C4 164.81(15)
O1 C1 C2 C3 -1.1(4)
C4 C1 C2 C3 177.1(2)
Cr1 O2 C3 C2 -7.1(4)
Cr1 O2 C3 C10 169.32(15)
C1 C2 C3 O2 13.8(4)
C1 C2 C3 C10 -162.4(2)
O1 C1 C4 C5 7.5(3)
C2 C1 C4 C5 -170.9(2)
O1 C1 C4 C9 -169.8(2)
C2 C1 C4 C9 11.8(4)
C9 C4 C5 C6 -0.3(4)
C1 C4 C5 C6 -177.7(2)
C4 C5 C6 C7 0.7(4)
C5 C6 C7 C8 -1.2(4)
C6 C7 C8 C9 1.4(5)
C7 C8 C9 C4 -1.0(4)
C5 C4 C9 C8 0.4(4)
C1 C4 C9 C8 177.7(2)
O2 C3 C10 C11 -170.3(3)
C2 C3 C10 C11 6.2(4)
O2 C3 C10 C15 1.8(3)
C2 C3 C10 C15 178.3(2)
C15 C10 C11 C12 -2.4(5)
C3 C10 C11 C12 169.8(3)
C10 C11 C12 C13 1.0(5)
C11 C12 C13 C14 1.2(5)
C12 C13 C14 C15 -2.0(5)
C11 C10 C15 C14 1.6(4)
C3 C10 C15 C14 -170.8(3)
C13 C14 C15 C10 0.5(5)
Cr1 O3 C16 C17 -10.4(4)
Cr1 O3 C16 C19 171.35(17)
O3 C16 C17 C18 -2.3(4)
C19 C16 C17 C18 175.9(3)
Cr1 O4 C18 C17 2.1(4)
Cr1 O4 C18 C20 -177.69(17)
C16 C17 C18 O4 6.7(4)
C16 C17 C18 C20 -173.5(3)
Cr1 O5 C21 C22 -0.3(4)
Cr1 O5 C21 C24 179.70(17)
O5 C21 C22 C23 1.7(5)
C24 C21 C22 C23 -178.3(3)
Cr1 O6 C23 C22 -0.4(4)
Cr1 O6 C23 C25 -179.42(17)
C21 C22 C23 O6 -1.3(5)
C21 C22 C23 C25 177.7(3)
Cr2 O7 C26 C27 -3.1(3)
Cr2 O7 C26 C29 172.75(15)
O7 C26 C27 C28 7.9(4)
C29 C26 C27 C28 -167.8(2)
Cr2 O8 C28 C27 -9.6(4)
Cr2 O8 C28 C35 170.78(16)
C26 C27 C28 O8 -1.1(4)
C26 C27 C28 C35 178.5(2)
O7 C26 C29 C30 -23.4(3)
C27 C26 C29 C30 152.6(2)
O7 C26 C29 C34 159.7(2)
C27 C26 C29 C34 -24.2(4)
C34 C29 C30 C31 2.9(4)
C26 C29 C30 C31 -174.0(3)
C29 C30 C31 C32 -2.1(5)
C30 C31 C32 C33 0.1(5)
C31 C32 C33 C34 1.0(5)
C32 C33 C34 C29 -0.1(4)
C30 C29 C34 C33 -1.8(4)
C26 C29 C34 C33 175.0(2)
O8 C28 C35 C40 -22.6(3)
C27 C28 C35 C40 157.8(3)
O8 C28 C35 C36 158.4(3)
C27 C28 C35 C36 -21.3(4)
C40 C35 C36 C37 -0.5(5)
C28 C35 C36 C37 178.5(3)
C35 C36 C37 C38 -0.3(5)
C36 C37 C38 C39 1.4(5)
C37 C38 C39 C40 -1.6(5)
C36 C35 C40 C39 0.2(4)
C28 C35 C40 C39 -178.8(3)
C38 C39 C40 C35 0.8(5)
Cr2 O9 C41 C42 -2.8(4)
Cr2 O9 C41 C44 177.59(17)
O9 C41 C42 C43 4.9(4)
C44 C41 C42 C43 -175.5(3)
Cr2 O10 C43 C42 -10.1(4)
Cr2 O10 C43 C45 171.12(18)
C41 C42 C43 O10 2.1(5)
C41 C42 C43 C45 -179.2(3)
Cr2 O11 C46 C47 1.4(4)
Cr2 O11 C46 C49 -178.11(17)
O11 C46 C47 C48 -2.2(5)
C49 C46 C47 C48 177.4(3)
Cr2 O12 C48 C47 0.2(4)
Cr2 O12 C48 C50 -179.76(16)
C46 C47 C48 O12 1.3(4)
C46 C47 C48 C50 -178.8(3)
Cr3 O13 C51 C52 13.7(4)
Cr3 O13 C51 C54 -167.24(16)
O13 C51 C52 C53 3.2(4)
C54 C51 C52 C53 -175.8(2)
Cr3 O14 C53 C52 1.6(3)
Cr3 O14 C53 C60 -174.03(15)
C51 C52 C53 O14 -11.3(4)
C51 C52 C53 C60 164.2(2)
O13 C51 C54 C59 -173.7(2)
C52 C51 C54 C59 5.4(4)
O13 C51 C54 C55 9.3(3)
C52 C51 C54 C55 -171.6(2)
C59 C54 C55 C56 -0.5(4)
C51 C54 C55 C56 176.6(3)
C54 C55 C56 C57 0.4(5)
C55 C56 C57 C58 0.5(5)
C56 C57 C58 C59 -1.2(5)
C55 C54 C59 C58 -0.2(4)
C51 C54 C59 C58 -177.2(3)
C57 C58 C59 C54 1.1(5)
O14 C53 C60 C61 22.5(4)
C52 C53 C60 C61 -153.4(3)
O14 C53 C60 C65 -161.6(2)
C52 C53 C60 C65 22.5(4)
C65 C60 C61 C62 -3.4(5)
C53 C60 C61 C62 172.6(3)
C60 C61 C62 C63 0.6(5)
C61 C62 C63 C64 3.0(5)
C62 C63 C64 C65 -3.6(5)
C63 C64 C65 C60 0.7(5)
C61 C60 C65 C64 2.8(4)
C53 C60 C65 C64 -173.0(3)
Cr3 O15 C66 C67 2.4(4)
Cr3 O15 C66 C69 -179.24(18)
O15 C66 C67 C68 -0.4(5)
C69 C66 C67 C68 -178.8(3)
Cr3 O16 C68 C67 3.8(4)
Cr3 O16 C68 C70 -175.92(16)
C66 C67 C68 O16 -2.9(5)
C66 C67 C68 C70 176.8(3)
Cr3 O17 C71 C72 -0.8(4)
Cr3 O17 C71 C74 179.16(17)
O17 C71 C72 C73 -4.9(5)
C74 C71 C72 C73 175.1(3)
Cr3 O18 C73 C72 9.8(4)
Cr3 O18 C73 C75 -171.90(17)
C71 C72 C73 O18 0.0(5)
C71 C72 C73 C75 -178.2(3)
Cr4 O19 C76 C77 -15.1(3)
Cr4 O19 C76 C79 166.62(15)
O19 C76 C77 C78 -0.7(4)
C79 C76 C77 C78 177.4(2)
Cr4 O20 C78 C77 -5.6(3)
Cr4 O20 C78 C85 169.83(15)
C76 C77 C78 O20 11.8(4)
C76 C77 C78 C85 -163.4(2)
O19 C76 C79 C80 -2.2(3)
C77 C76 C79 C80 179.5(2)
O19 C76 C79 C84 -178.9(3)
C77 C76 C79 C84 2.7(4)
C84 C79 C80 C81 -1.4(4)
C76 C79 C80 C81 -178.3(3)
C79 C80 C81 C82 0.8(5)
C80 C81 C82 C83 -0.6(5)
C81 C82 C83 C84 1.0(6)
C80 C79 C84 C83 1.7(5)
C76 C79 C84 C83 178.5(3)
C82 C83 C84 C79 -1.6(6)
O20 C78 C85 C86 164.7(3)
C77 C78 C85 C86 -19.7(4)
O20 C78 C85 C90 -19.3(3)
C77 C78 C85 C90 156.4(3)
C90 C85 C86 C87 -2.9(4)
C78 C85 C86 C87 173.1(3)
C85 C86 C87 C88 0.3(5)
C86 C87 C88 C89 2.2(5)
C87 C88 C89 C90 -2.1(5)
C86 C85 C90 C89 3.0(4)
C78 C85 C90 C89 -173.2(3)
C88 C89 C90 C85 -0.5(5)
Cr4 O21 C91 C92 -2.9(4)
Cr4 O21 C91 C94 178.91(17)
O21 C91 C92 C93 -3.1(5)
C94 C91 C92 C93 175.1(3)
Cr4 O22 C93 C92 1.7(4)
Cr4 O22 C93 C95 -178.85(18)
C91 C92 C93 O22 3.7(5)
C91 C92 C93 C95 -175.7(3)
Cr4 O23 C96 C97 -3.1(4)
Cr4 O23 C96 C99 177.57(16)
O23 C96 C97 C98 6.1(4)
C99 C96 C97 C98 -174.6(2)
Cr4 O24 C98 C97 -9.6(3)
Cr4 O24 C98 C100 172.48(16)
C96 C97 C98 O24 0.8(4)
C96 C97 C98 C100 178.6(2)
Cr5 O25 C101 C102 1.0(4)
Cr5 O25 C101 C104 -175.09(15)
O25 C101 C102 C103 -6.9(4)
C104 C101 C102 C103 169.1(2)
Cr5 O26 C103 C102 7.2(4)
Cr5 O26 C103 C110 -173.43(16)
C101 C102 C103 O26 2.5(4)
C101 C102 C103 C110 -176.8(2)
O25 C101 C104 C105 -162.6(2)
C102 C101 C104 C105 21.1(4)
O25 C101 C104 C109 19.7(3)
C102 C101 C104 C109 -156.6(3)
C109 C104 C105 C106 1.8(4)
C101 C104 C105 C106 -175.8(2)
C104 C105 C106 C107 -0.5(4)
C105 C106 C107 C108 -0.8(5)
C106 C107 C108 C109 0.6(5)
C107 C108 C109 C104 0.7(5)
C105 C104 C109 C108 -2.0(4)
C101 C104 C109 C108 175.8(3)
O26 C103 C110 C111 -154.7(3)
C102 C103 C110 C111 24.7(4)
O26 C103 C110 C115 25.7(3)
C102 C103 C110 C115 -154.9(2)
C115 C110 C111 C112 0.0(5)
C103 C110 C111 C112 -179.6(3)
C110 C111 C112 C113 0.2(5)
C111 C112 C113 C114 -0.8(5)
C112 C113 C114 C115 1.1(4)
C113 C114 C115 C110 -0.9(4)
C111 C110 C115 C114 0.3(4)
C103 C110 C115 C114 179.9(2)
Cr5 O27 C116 C117 1.8(4)
Cr5 O27 C116 C119 -177.52(17)
O27 C116 C117 C118 -4.7(4)
C119 C116 C117 C118 174.6(3)
Cr5 O28 C118 C117 5.6(4)
Cr5 O28 C118 C120 -177.11(16)
C116 C117 C118 O28 0.7(4)
C116 C117 C118 C120 -176.6(3)
Cr5 O29 C121 C122 9.5(4)
Cr5 O29 C121 C124 -172.01(17)
O29 C121 C122 C123 -1.2(4)
C124 C121 C122 C123 -179.6(3)
Cr5 O30 C123 C122 2.8(4)
Cr5 O30 C123 C125 -176.33(18)
C121 C122 C123 O30 -5.4(4)
C121 C122 C123 C125 173.6(3)
